data_7235772
loop_
_publ_author_name
'Zhou, Lei'
'Liu, Juan'
'Ji, Wenbin'
'Huang, Hui'
'Hu, Hailiang'
'Liu, Yang'
'Kang, Zhenhui'

_publ_section_title
;
 A nickel-modified polyoxometalate towards a highly efficient catalyst for
 selective oxidation of hydrocarbons
;
_journal_issue 32
_journal_name_full 'Journal of Materials Chemistry A'
_journal_page_first 12686
_journal_paper_doi 10.1039/C4TA02214A
_journal_volume 2
_journal_year 2014
_chemical_formula_moiety '[Ni2(C16H15N3F2Si)7(H2O)(SiMo12O40)]H2O'
_chemical_formula_sum 'C112 H109 F14 Mo12 N21 Ni2 O42 Si8'
_chemical_formula_weight 4180.59
_space_group_IT_number 14
_space_group_name_Hall '-P 2ybc'
_space_group_name_H-M_alt 'P 1 21/c 1'
_symmetry_cell_setting monoclinic
_symmetry_space_group_name_H-M 'P 1 21/c 1'
_atom_sites_solution_hydrogens geom
_atom_sites_solution_primary direct
_atom_sites_solution_secondary difmap
_audit_creation_method SHELXL-97
_cell_angle_alpha 90.00
_cell_angle_beta 107.319(4)
_cell_angle_gamma 90.00
_cell_formula_units_Z 4
_cell_length_a 24.369(5)
_cell_length_b 24.336(4)
_cell_length_c 25.550(5)
_cell_measurement_reflns_used 5414
_cell_measurement_temperature 296(2)
_cell_measurement_theta_max 21.684
_cell_measurement_theta_min 2.334
_cell_volume 14465(5)
_computing_cell_refinement 'Bruker SAINT'
_computing_data_collection 'Bruker APEX2'
_computing_structure_refinement 'SHELXL-97 (Sheldrick, 1997)'
_computing_structure_solution 'SHELXS-97 (Sheldrick, 1990)'
_diffrn_ambient_temperature 296(2)
_diffrn_measured_fraction_theta_full 0.991
_diffrn_measured_fraction_theta_max 0.991
_diffrn_measurement_device_type 'Bruker APEX-II CCD'
_diffrn_measurement_method '\f and \w scans'
_diffrn_radiation_monochromator graphite
_diffrn_radiation_source 'fine-focus sealed tube'
_diffrn_radiation_type MoK\a
_diffrn_radiation_wavelength 0.71073
_diffrn_reflns_av_R_equivalents 0.1485
_diffrn_reflns_av_sigmaI/netI 0.1647
_diffrn_reflns_limit_h_max 28
_diffrn_reflns_limit_h_min -28
_diffrn_reflns_limit_k_max 28
_diffrn_reflns_limit_k_min -24
_diffrn_reflns_limit_l_max 28
_diffrn_reflns_limit_l_min -30
_diffrn_reflns_number 73009
_diffrn_reflns_theta_full 25.00
_diffrn_reflns_theta_max 25.00
_diffrn_reflns_theta_min 1.61
_exptl_absorpt_coefficient_mu 1.423
_exptl_absorpt_correction_T_max 0.8708
_exptl_absorpt_correction_T_min 0.8478
_exptl_absorpt_correction_type multi-scan
_exptl_absorpt_process_details ' SADABS, Sheldrick, 1996'
_exptl_crystal_colour GREEN
_exptl_crystal_density_diffrn 1.918
_exptl_crystal_density_method 'not measured'
_exptl_crystal_description BLOCK
_exptl_crystal_F_000 8232
_exptl_crystal_size_max 0.12
_exptl_crystal_size_mid 0.10
_exptl_crystal_size_min 0.10
_refine_diff_density_max 1.996
_refine_diff_density_min -1.499
_refine_diff_density_rms 0.222
_refine_ls_extinction_method none
_refine_ls_goodness_of_fit_ref 0.994
_refine_ls_hydrogen_treatment mixed
_refine_ls_matrix_type full
_refine_ls_number_parameters 1903
_refine_ls_number_reflns 25217
_refine_ls_number_restraints 0
_refine_ls_restrained_S_all 0.994
_refine_ls_R_factor_all 0.1949
_refine_ls_R_factor_gt 0.0818
_refine_ls_shift/su_max 0.001
_refine_ls_shift/su_mean 0.000
_refine_ls_structure_factor_coef Fsqd
_refine_ls_weighting_details 'calc w=1/[\s^2^(Fo^2^)+(0.1000P)^2^+0.0000P] where P=(Fo^2^+2Fc^2^)/3'
_refine_ls_weighting_scheme calc
_refine_ls_wR_factor_gt 0.1824
_refine_ls_wR_factor_ref 0.2224
_reflns_number_gt 12299
_reflns_number_total 25217
_reflns_threshold_expression >2sigma(I)
_cod_data_source_file c4ta02214a2.cif
_cod_data_source_block 1
_cod_original_sg_symbol_H-M 'P 21/c'
_cod_database_code 7235772

loop_
_symmetry_equiv_pos_as_xyz
'x, y, z'
'-x, y+1/2, -z+1/2'
'-x, -y, -z'
'x, -y-1/2, z-1/2'

loop_
_atom_site_label
_atom_site_type_symbol
_atom_site_fract_x
_atom_site_fract_y
_atom_site_fract_z
_atom_site_U_iso_or_equiv
_atom_site_adp_type
_atom_site_occupancy
_atom_site_symmetry_multiplicity
_atom_site_calc_flag
_atom_site_refinement_flags
Si1 Si 0.37279(17) 0.42783(16) 0.05055(17) 0.0373(10) Uani 1 1 d .
Si2 Si -0.0180(2) 0.39269(18) -0.10508(18) 0.0470(12) Uani 1 1 d .
Si3 Si -0.08002(16) 0.21203(15) 0.14628(16) 0.0314(9) Uani 1 1 d .
Si4 Si 0.36637(19) 0.14256(17) 0.30551(18) 0.0447(11) Uani 1 1 d .
Si5 Si 0.40663(17) -0.10108(18) -0.2491(2) 0.0460(11) Uani 1 1 d .
Si6 Si 0.66992(18) 0.17587(17) -0.0736(2) 0.0485(12) Uani 1 1 d .
Si7 Si -0.19201(17) 0.08622(17) -0.21631(18) 0.0405(10) Uani 1 1 d .
Si8 Si 0.21102(16) 0.10536(14) -0.11256(16) 0.0289(8) Uani 1 1 d .
Mo1 Mo 0.15957(5) 0.23997(4) -0.14826(5) 0.0263(3) Uani 1 1 d .
Mo2 Mo 0.11510(5) 0.06821(5) -0.04179(5) 0.0328(3) Uani 1 1 d .
Mo3 Mo 0.15998(5) 0.15014(5) -0.24745(5) 0.0290(3) Uani 1 1 d .
Mo4 Mo 0.35800(5) 0.08494(5) -0.05207(5) 0.0331(3) Uani 1 1 d .
Mo5 Mo 0.23361(5) 0.01703(5) -0.21236(5) 0.0351(3) Uani 1 1 d .
Mo6 Mo 0.31604(5) 0.14647(5) -0.17357(5) 0.0314(3) Uani 1 1 d .
Mo7 Mo 0.18739(5) 0.18510(4) -0.00776(5) 0.0278(3) Uani 1 1 d .
Mo8 Mo 0.30920(5) 0.21382(4) -0.06106(5) 0.0285(3) Uani 1 1 d .
Mo9 Mo 0.06485(5) 0.13559(4) -0.17756(5) 0.0272(3) Uani 1 1 d .
Mo10 Mo 0.25551(5) 0.06417(5) 0.02710(5) 0.0320(3) Uani 1 1 d .
Mo11 Mo 0.12086(5) -0.00719(4) -0.16623(5) 0.0331(3) Uani 1 1 d .
Mo12 Mo 0.25501(5) -0.03198(5) -0.08570(5) 0.0368(3) Uani 1 1 d .
Ni1 Ni 0.16878(7) 0.27649(6) 0.11249(7) 0.0242(4) Uani 1 1 d .
Ni2 Ni 0.5000 0.0000 0.0000 0.0309(6) Uani 1 2 d S
Ni3 Ni 0.0000 0.0000 0.0000 0.0272(5) Uani 1 2 d S
F1 F 0.5759(5) 0.4088(4) -0.0324(5) 0.093(4) Uani 1 1 d .
F2 F 0.1513(4) 0.4736(4) -0.1231(4) 0.069(3) Uani 1 1 d .
F3 F -0.1896(4) 0.5510(4) -0.0644(4) 0.074(3) Uani 1 1 d .
F4 F -0.0344(4) 0.1634(3) -0.0276(4) 0.057(3) Uani 1 1 d .
F5 F -0.1822(4) 0.1821(4) 0.3295(4) 0.061(3) Uani 1 1 d .
F6 F -0.0597(4) 0.4500(3) 0.0953(3) 0.054(2) Uani 1 1 d .
F7 F 0.3656(5) -0.0992(4) 0.3477(5) 0.106(5) Uani 1 1 d .
F8 F 0.3982(5) 0.2234(5) 0.0954(5) 0.087(3) Uani 1 1 d .
F9 F 0.2422(6) -0.1358(4) -0.4735(4) 0.095(4) Uani 1 1 d .
F10 F 0.4939(4) 0.1279(4) -0.2461(5) 0.083(3) Uani 1 1 d .
F11 F 0.5010(6) 0.2551(5) 0.0386(7) 0.124(5) Uani 1 1 d .
F12 F 0.6334(5) 0.2544(4) -0.3037(5) 0.087(4) Uani 1 1 d .
F13 F -0.0731(4) -0.1142(4) -0.2633(4) 0.072(3) Uani 1 1 d .
F14 F -0.2476(5) 0.2302(4) -0.4145(4) 0.079(3) Uani 1 1 d .
O1 O 0.2748(3) 0.1283(3) -0.1031(4) 0.033(2) Uani 1 1 d .
O1W O -0.0046(5) -0.0519(4) -0.0743(4) 0.057(3) Uani 1 1 d .
O2W O 0.1317(7) 0.0573(7) 0.1083(7) 0.121(6) Uani 1 1 d .
O2 O 0.2432(4) 0.1643(4) -0.2144(4) 0.039(2) Uani 1 1 d .
O3 O 0.3326(4) 0.2079(3) -0.1300(4) 0.036(2) Uani 1 1 d .
O4 O 0.3733(4) 0.1059(4) -0.1162(4) 0.039(2) Uani 1 1 d .
O5 O 0.2894(4) 0.0689(4) -0.1948(4) 0.040(2) Uani 1 1 d .
O6 O 0.3545(4) 0.1591(4) -0.2159(4) 0.047(3) Uani 1 1 d .
O7 O 0.3219(4) 0.0206(3) -0.0750(4) 0.039(2) Uani 1 1 d .
O8 O 0.3667(4) 0.1648(3) -0.0297(4) 0.036(2) Uani 1 1 d .
O9 O 0.2076(4) 0.0430(3) -0.1352(3) 0.031(2) Uani 1 1 d .
O10 O 0.3168(4) 0.0832(3) 0.0050(4) 0.033(2) Uani 1 1 d .
O11 O 0.2355(4) 0.2405(3) -0.1180(3) 0.032(2) Uani 1 1 d .
O12 O 0.2630(3) 0.2030(3) -0.0181(4) 0.031(2) Uani 1 1 d .
O13 O 0.1526(4) 0.1693(3) -0.3134(3) 0.033(2) Uani 1 1 d .
O14 O 0.2657(4) -0.0351(4) -0.1615(4) 0.041(2) Uani 1 1 d .
O15 O 0.1569(4) -0.0183(4) -0.2188(4) 0.039(2) Uani 1 1 d .
O16 O 0.0854(4) 0.1423(3) -0.2484(3) 0.033(2) Uani 1 1 d .
O17 O 0.1551(4) 0.2291(3) -0.2194(3) 0.031(2) Uani 1 1 d .
O18 O 0.1803(4) 0.0789(4) -0.2470(4) 0.035(2) Uani 1 1 d .
O19 O 0.0837(4) 0.0571(3) -0.1905(4) 0.034(2) Uani 1 1 d .
O20 O 0.1179(4) 0.0168(3) -0.0902(4) 0.039(2) Uani 1 1 d .
O21 O 0.2480(4) -0.0006(3) -0.0242(4) 0.039(3) Uani 1 1 d .
O22 O 0.1824(4) -0.0560(3) -0.1161(4) 0.042(3) Uani 1 1 d .
O23 O 0.2920(4) -0.0891(4) -0.0611(4) 0.047(3) Uani 1 1 d .
O24 O 0.0680(4) -0.0547(3) -0.1801(4) 0.045(3) Uani 1 1 d .
O25 O 0.2430(4) -0.0115(4) -0.2681(4) 0.055(3) Uani 1 1 d .
O26 O 0.0763(4) 0.1151(3) -0.1067(3) 0.031(2) Uani 1 1 d .
O27 O 0.1653(4) 0.1437(3) -0.1571(3) 0.029(2) Uani 1 1 d .
O28 O 0.1968(4) 0.1062(3) -0.0547(4) 0.033(2) Uani 1 1 d .
O29 O 0.1573(3) 0.2177(3) -0.0730(3) 0.030(2) Uani 1 1 d .
O30 O 0.3409(3) 0.2746(3) -0.0394(4) 0.033(2) Uani 1 1 d .
O31 O 0.2370(4) 0.1328(3) 0.0466(4) 0.036(2) Uani 1 1 d .
O32 O 0.1833(4) 0.2333(4) 0.0373(3) 0.032(2) Uani 1 1 d .
O33 O 0.1728(4) 0.0436(4) 0.0170(4) 0.039(2) Uani 1 1 d .
O34 O 0.0790(4) 0.2095(3) -0.1674(4) 0.032(2) Uani 1 1 d .
O35 O 0.4237(4) 0.0638(3) -0.0149(4) 0.040(3) Uani 1 1 d .
O36 O 0.2841(4) 0.0337(4) 0.0871(4) 0.047(3) Uani 1 1 d .
O37 O -0.0059(4) 0.1335(3) -0.2030(3) 0.031(2) Uani 1 1 d .
O38 O 0.0567(4) 0.0510(4) -0.0230(4) 0.039(2) Uani 1 1 d .
O39 O 0.1410(4) 0.3058(3) -0.1470(4) 0.032(2) Uani 1 1 d .
O40 O 0.1263(4) 0.1428(3) -0.0050(4) 0.033(2) Uani 1 1 d .
N1 N 0.2384(4) 0.3218(4) 0.1163(4) 0.029(3) Uani 1 1 d .
N2 N 0.3076(5) 0.3861(4) 0.1391(5) 0.038(3) Uani 1 1 d .
N3 N 0.3176(4) 0.3517(4) 0.1019(5) 0.033(3) Uani 1 1 d .
N4 N 0.1173(5) 0.3300(5) 0.0607(5) 0.035(3) Uani 1 1 d .
N5 N 0.0434(5) 0.3869(5) 0.0246(5) 0.048(4) Uani 1 1 d .
N6 N 0.0763(5) 0.3817(5) -0.0092(5) 0.045(3) Uani 1 1 d .
N7 N 0.0994(5) 0.2331(4) 0.1150(4) 0.033(3) Uani 1 1 d .
N8 N 0.0274(5) 0.1717(5) 0.0966(5) 0.038(3) Uani 1 1 d .
N9 N 0.0344(5) 0.1943(4) 0.1456(4) 0.032(3) Uani 1 1 d .
N10 N 0.2167(4) 0.2216(4) 0.1650(4) 0.029(3) Uani 1 1 d .
N11 N 0.2435(5) 0.1409(4) 0.2068(5) 0.042(3) Uani 1 1 d .
N12 N 0.2608(4) 0.1838(5) 0.2426(5) 0.036(3) Uani 1 1 d .
N13 N 0.4593(5) -0.0487(4) -0.0668(5) 0.044(3) Uani 1 1 d .
N14 N 0.4424(8) -0.1275(5) -0.1138(7) 0.095(7) Uani 1 1 d .
N15 N 0.4071(5) -0.0895(5) -0.1401(5) 0.047(3) Uani 1 1 d .
N16 N 0.5367(5) 0.0425(4) -0.0461(5) 0.036(3) Uani 1 1 d .
N17 N 0.5570(6) 0.0931(7) -0.1119(6) 0.077(5) Uani 1 1 d .
N18 N 0.6063(5) 0.0784(5) -0.0721(5) 0.045(3) Uani 1 1 d .
N19 N -0.0629(5) 0.0453(4) -0.0440(5) 0.037(3) Uani 1 1 d .
N20 N -0.1450(5) 0.0968(5) -0.0730(5) 0.044(3) Uani 1 1 d .
N21 N -0.1153(5) 0.0962(5) -0.1097(5) 0.039(3) Uani 1 1 d .
C1 C 0.2599(5) 0.3668(5) 0.1462(6) 0.036(3) Uani 1 1 d .
H1A H 0.2424 0.3830 0.1701 0.043 Uiso 1 1 calc R
C2 C 0.2773(5) 0.3130(5) 0.0893(6) 0.033(3) Uani 1 1 d .
H2A H 0.2761 0.2840 0.0653 0.039 Uiso 1 1 calc R
C3 C 0.3671(5) 0.3577(5) 0.0826(6) 0.035(3) Uani 1 1 d .
H3A H 0.3659 0.3293 0.0555 0.042 Uiso 1 1 calc R
H3B H 0.4015 0.3517 0.1130 0.042 Uiso 1 1 calc R
C4 C 0.3887(7) 0.4830(6) 0.1030(6) 0.051(4) Uani 1 1 d .
H4A H 0.3910 0.5177 0.0858 0.077 Uiso 1 1 calc R
H4B H 0.4247 0.4755 0.1301 0.077 Uiso 1 1 calc R
H4C H 0.3587 0.4844 0.1203 0.077 Uiso 1 1 calc R
C5 C 0.3056(6) 0.4420(6) -0.0042(6) 0.043(4) Uani 1 1 d .
C6 C 0.2752(6) 0.4018(6) -0.0412(7) 0.049(4) Uani 1 1 d .
H6A H 0.2906 0.3666 -0.0381 0.059 Uiso 1 1 calc R
C7 C 0.2245(7) 0.4110(6) -0.0813(7) 0.052(4) Uani 1 1 d .
H7A H 0.2062 0.3834 -0.1053 0.063 Uiso 1 1 calc R
C8 C 0.2015(7) 0.4640(7) -0.0844(7) 0.060(5) Uani 1 1 d .
C9 C 0.2288(8) 0.5039(7) -0.0486(7) 0.058(5) Uani 1 1 d .
H9A H 0.2122 0.5385 -0.0502 0.069 Uiso 1 1 calc R
C10 C 0.2797(7) 0.4935(6) -0.0108(7) 0.050(4) Uani 1 1 d .
H10A H 0.2983 0.5221 0.0117 0.061 Uiso 1 1 calc R
C11 C 0.4335(6) 0.4208(6) 0.0224(7) 0.045(4) Uani 1 1 d .
C12 C 0.4349(7) 0.4443(7) -0.0254(8) 0.064(5) Uani 1 1 d .
H12A H 0.4028 0.4633 -0.0464 0.077 Uiso 1 1 calc R
C13 C 0.4840(8) 0.4406(7) -0.0446(7) 0.054(4) Uani 1 1 d .
H13A H 0.4852 0.4580 -0.0767 0.065 Uiso 1 1 calc R
C14 C 0.5272(9) 0.4116(7) -0.0148(10) 0.071(6) Uani 1 1 d .
C15 C 0.5327(9) 0.3872(8) 0.0340(10) 0.087(7) Uani 1 1 d .
H15A H 0.5658 0.3690 0.0543 0.104 Uiso 1 1 calc R
C16 C 0.4829(7) 0.3923(7) 0.0507(9) 0.068(5) Uani 1 1 d .
H16A H 0.4830 0.3752 0.0833 0.081 Uiso 1 1 calc R
C17 C 0.1205(6) 0.3480(6) 0.0136(6) 0.040(4) Uani 1 1 d .
H17A H 0.1494 0.3389 -0.0019 0.048 Uiso 1 1 calc R
C18 C 0.0700(6) 0.3561(6) 0.0671(6) 0.045(4) Uani 1 1 d .
H18A H 0.0579 0.3525 0.0982 0.054 Uiso 1 1 calc R
C19 C 0.0589(7) 0.4079(7) -0.0636(6) 0.056(5) Uani 1 1 d .
H19A H 0.0844 0.3956 -0.0840 0.067 Uiso 1 1 calc R
H19B H 0.0636 0.4474 -0.0589 0.067 Uiso 1 1 calc R
C20 C -0.0201(8) 0.3974(7) -0.1775(6) 0.066(5) Uani 1 1 d .
H20A H -0.0584 0.3899 -0.2004 0.098 Uiso 1 1 calc R
H20B H 0.0060 0.3711 -0.1848 0.098 Uiso 1 1 calc R
H20C H -0.0091 0.4338 -0.1850 0.098 Uiso 1 1 calc R
C21 C -0.0289(6) 0.3207(6) -0.0852(6) 0.038(3) Uani 1 1 d .
C22 C -0.0732(7) 0.3047(6) -0.0638(6) 0.049(4) Uani 1 1 d .
H22A H -0.1017 0.3298 -0.0632 0.059 Uiso 1 1 calc R
C23 C -0.0751(7) 0.2518(6) -0.0434(6) 0.046(4) Uani 1 1 d .
H23A H -0.1031 0.2415 -0.0274 0.055 Uiso 1 1 calc R
C24 C -0.0337(7) 0.2158(6) -0.0482(6) 0.043(4) Uani 1 1 d .
C25 C 0.0080(7) 0.2281(6) -0.0700(7) 0.050(4) Uani 1 1 d .
H25A H 0.0347 0.2015 -0.0720 0.060 Uiso 1 1 calc R
C26 C 0.0114(6) 0.2811(6) -0.0897(6) 0.041(4) Uani 1 1 d .
H26A H 0.0400 0.2901 -0.1057 0.049 Uiso 1 1 calc R
C27 C -0.0703(7) 0.4427(6) -0.0919(6) 0.051(4) Uani 1 1 d .
C28 C -0.0789(7) 0.4461(6) -0.0423(7) 0.048(4) Uani 1 1 d .
H28A H -0.0571 0.4242 -0.0139 0.058 Uiso 1 1 calc R
C29 C -0.1205(7) 0.4824(6) -0.0323(6) 0.051(4) Uani 1 1 d .
H29A H -0.1276 0.4838 0.0015 0.061 Uiso 1 1 calc R
C30 C -0.1495(8) 0.5149(6) -0.0752(8) 0.059(5) Uani 1 1 d .
C31 C -0.1423(8) 0.5142(7) -0.1260(7) 0.063(5) Uani 1 1 d .
H31A H -0.1628 0.5376 -0.1536 0.076 Uiso 1 1 calc R
C32 C -0.1041(7) 0.4780(7) -0.1347(6) 0.057(5) Uani 1 1 d .
H32A H -0.0994 0.4758 -0.1694 0.069 Uiso 1 1 calc R
C33 C 0.0675(6) 0.1954(6) 0.0783(6) 0.041(4) Uani 1 1 d .
H33A H 0.0733 0.1874 0.0447 0.049 Uiso 1 1 calc R
C34 C 0.0778(6) 0.2295(5) 0.1557(6) 0.036(3) Uani 1 1 d .
H34A H 0.0912 0.2493 0.1881 0.043 Uiso 1 1 calc R
C35 C -0.0063(6) 0.1830(6) 0.1769(6) 0.039(4) Uani 1 1 d .
H35A H 0.0095 0.1978 0.2136 0.047 Uiso 1 1 calc R
H35B H -0.0095 0.1435 0.1803 0.047 Uiso 1 1 calc R
C36 C -0.1194(6) 0.1726(5) 0.0839(5) 0.035(3) Uani 1 1 d .
H36A H -0.1569 0.1884 0.0684 0.052 Uiso 1 1 calc R
H36B H -0.1233 0.1350 0.0937 0.052 Uiso 1 1 calc R
H36C H -0.0985 0.1742 0.0575 0.052 Uiso 1 1 calc R
C37 C -0.1152(5) 0.2044(5) 0.2016(6) 0.036(3) Uani 1 1 d .
C38 C -0.1569(5) 0.1645(5) 0.1998(6) 0.034(3) Uani 1 1 d .
H38A H -0.1695 0.1420 0.1692 0.041 Uiso 1 1 calc R
C39 C -0.1794(6) 0.1582(6) 0.2422(6) 0.039(4) Uani 1 1 d .
H39A H -0.2083 0.1325 0.2398 0.046 Uiso 1 1 calc R
C40 C -0.1598(6) 0.1891(6) 0.2876(7) 0.043(4) Uani 1 1 d .
C41 C -0.1181(6) 0.2289(6) 0.2917(6) 0.043(4) Uani 1 1 d .
H41A H -0.1048 0.2500 0.3233 0.051 Uiso 1 1 calc R
C42 C -0.0976(6) 0.2361(6) 0.2498(6) 0.038(4) Uani 1 1 d .
H42A H -0.0703 0.2634 0.2523 0.046 Uiso 1 1 calc R
C43 C -0.0714(6) 0.2854(6) 0.1287(5) 0.033(3) Uani 1 1 d .
C44 C -0.1060(6) 0.3083(5) 0.0785(5) 0.034(3) Uani 1 1 d .
H44A H -0.1315 0.2859 0.0531 0.041 Uiso 1 1 calc R
C45 C -0.1020(6) 0.3638(6) 0.0672(6) 0.042(4) Uani 1 1 d .
H45A H -0.1247 0.3794 0.0347 0.050 Uiso 1 1 calc R
C46 C -0.0634(6) 0.3945(6) 0.1059(6) 0.044(4) Uani 1 1 d .
C47 C -0.0287(6) 0.3759(6) 0.1545(6) 0.043(4) Uani 1 1 d .
H47A H -0.0028 0.3988 0.1790 0.052 Uiso 1 1 calc R
C48 C -0.0342(5) 0.3197(5) 0.1655(6) 0.033(3) Uani 1 1 d .
H48A H -0.0120 0.3053 0.1988 0.039 Uiso 1 1 calc R
C49 C 0.2171(6) 0.1666(5) 0.1598(5) 0.031(3) Uani 1 1 d .
H49A H 0.2007 0.1483 0.1269 0.037 Uiso 1 1 calc R
C50 C 0.2438(6) 0.2309(5) 0.2162(6) 0.037(3) Uani 1 1 d .
H50A H 0.2504 0.2655 0.2323 0.044 Uiso 1 1 calc R
C51 C 0.2938(6) 0.1742(6) 0.2986(6) 0.050(4) Uani 1 1 d .
H51A H 0.2723 0.1500 0.3154 0.060 Uiso 1 1 calc R
H51B H 0.2992 0.2088 0.3183 0.060 Uiso 1 1 calc R
C52 C 0.4187(7) 0.1746(7) 0.3672(7) 0.067(5) Uani 1 1 d .
H52A H 0.4564 0.1599 0.3718 0.101 Uiso 1 1 calc R
H52B H 0.4071 0.1668 0.3991 0.101 Uiso 1 1 calc R
H52C H 0.4194 0.2137 0.3621 0.101 Uiso 1 1 calc R
C53 C 0.3827(6) 0.1626(6) 0.2425(6) 0.038(4) Uani 1 1 d .
C54 C 0.3716(7) 0.1306(7) 0.1942(7) 0.054(4) Uani 1 1 d .
H54A H 0.3589 0.0947 0.1951 0.065 Uiso 1 1 calc R
C55 C 0.3784(7) 0.1492(8) 0.1474(8) 0.063(5) Uani 1 1 d .
H55A H 0.3718 0.1264 0.1169 0.076 Uiso 1 1 calc R
C56 C 0.3955(8) 0.2032(9) 0.1452(8) 0.069(6) Uani 1 1 d .
C57 C 0.4060(8) 0.2367(8) 0.1890(9) 0.072(6) Uani 1 1 d .
H57A H 0.4170 0.2730 0.1863 0.086 Uiso 1 1 calc R
C58 C 0.4007(7) 0.2179(7) 0.2360(7) 0.058(5) Uani 1 1 d .
H58A H 0.4089 0.2414 0.2660 0.069 Uiso 1 1 calc R
C59 C 0.3635(7) 0.0665(6) 0.3145(7) 0.048(4) Uani 1 1 d .
C60 C 0.3227(8) 0.0412(7) 0.3326(7) 0.059(5) Uani 1 1 d .
H60A H 0.2933 0.0629 0.3377 0.071 Uiso 1 1 calc R
C61 C 0.3217(9) -0.0140(8) 0.3437(8) 0.071(6) Uani 1 1 d .
H61A H 0.2921 -0.0296 0.3547 0.085 Uiso 1 1 calc R
C62 C 0.3657(10) -0.0443(7) 0.3379(9) 0.079(7) Uani 1 1 d .
C63 C 0.4102(10) -0.0227(8) 0.3208(9) 0.085(7) Uani 1 1 d .
H63A H 0.4401 -0.0445 0.3170 0.101 Uiso 1 1 calc R
C64 C 0.4076(9) 0.0332(7) 0.3096(8) 0.075(6) Uani 1 1 d .
H64A H 0.4369 0.0490 0.2982 0.089 Uiso 1 1 calc R
C65 C 0.4719(8) -0.1046(7) -0.0684(8) 0.083(7) Uani 1 1 d .
H65A H 0.4984 -0.1231 -0.0401 0.099 Uiso 1 1 calc R
C66 C 0.4170(5) -0.0435(5) -0.1116(6) 0.031(3) Uani 1 1 d .
H66A H 0.3962 -0.0112 -0.1222 0.038 Uiso 1 1 calc R
C67 C 0.3674(6) -0.1021(7) -0.1959(6) 0.051(4) Uani 1 1 d .
H67A H 0.3367 -0.0752 -0.2054 0.061 Uiso 1 1 calc R
H67B H 0.3504 -0.1380 -0.1955 0.061 Uiso 1 1 calc R
C68 C 0.4652(6) -0.1526(6) -0.2352(8) 0.059(5) Uani 1 1 d .
H68A H 0.4844 -0.1501 -0.2630 0.088 Uiso 1 1 calc R
H68B H 0.4494 -0.1887 -0.2355 0.088 Uiso 1 1 calc R
H68C H 0.4923 -0.1455 -0.2000 0.088 Uiso 1 1 calc R
C69 C 0.4365(6) -0.0292(6) -0.2444(7) 0.045(4) Uani 1 1 d .
C70 C 0.4931(7) -0.0185(7) -0.2294(8) 0.062(5) Uani 1 1 d .
H70A H 0.5186 -0.0476 -0.2180 0.074 Uiso 1 1 calc R
C71 C 0.5158(8) 0.0350(8) -0.2300(9) 0.075(6) Uani 1 1 d .
H71A H 0.5550 0.0420 -0.2214 0.090 Uiso 1 1 calc R
C72 C 0.4757(7) 0.0747(6) -0.2443(7) 0.051(4) Uani 1 1 d .
C73 C 0.4174(6) 0.0688(6) -0.2600(7) 0.046(4) Uani 1 1 d .
H73A H 0.3924 0.0984 -0.2700 0.055 Uiso 1 1 calc R
C74 C 0.3981(6) 0.0140(6) -0.2601(6) 0.045(4) Uani 1 1 d .
H74A H 0.3588 0.0069 -0.2708 0.055 Uiso 1 1 calc R
C75 C 0.3560(7) -0.1129(6) -0.3161(7) 0.045(4) Uani 1 1 d .
C76 C 0.2969(7) -0.0989(6) -0.3306(7) 0.053(4) Uani 1 1 d .
H76A H 0.2828 -0.0841 -0.3036 0.063 Uiso 1 1 calc R
C77 C 0.2587(8) -0.1061(6) -0.3830(7) 0.058(5) Uani 1 1 d .
H77A H 0.2201 -0.0965 -0.3911 0.069 Uiso 1 1 calc R
C78 C 0.2806(9) -0.1281(6) -0.4224(7) 0.053(4) Uani 1 1 d .
C79 C 0.3346(9) -0.1427(7) -0.4120(8) 0.067(5) Uani 1 1 d .
H79A H 0.3479 -0.1566 -0.4399 0.080 Uiso 1 1 calc R
C80 C 0.3714(8) -0.1373(6) -0.3598(7) 0.057(5) Uani 1 1 d .
H80A H 0.4086 -0.1506 -0.3528 0.068 Uiso 1 1 calc R
C81 C 0.5159(7) 0.0692(8) -0.0930(8) 0.074(6) Uani 1 1 d .
H81A H 0.4768 0.0715 -0.1113 0.089 Uiso 1 1 calc R
C82 C 0.5910(7) 0.0507(6) -0.0341(6) 0.048(4) Uani 1 1 d .
H82A H 0.6172 0.0382 -0.0019 0.057 Uiso 1 1 calc R
C83 C 0.6611(6) 0.0986(6) -0.0768(7) 0.056(5) Uani 1 1 d .
H83A H 0.6654 0.0858 -0.1113 0.068 Uiso 1 1 calc R
H83B H 0.6919 0.0825 -0.0475 0.068 Uiso 1 1 calc R
C84 C 0.7446(6) 0.1899(7) -0.0314(8) 0.073(6) Uani 1 1 d .
H84A H 0.7507 0.2289 -0.0283 0.109 Uiso 1 1 calc R
H84B H 0.7709 0.1737 -0.0484 0.109 Uiso 1 1 calc R
H84C H 0.7508 0.1745 0.0045 0.109 Uiso 1 1 calc R
C85 C 0.6177(7) 0.2049(6) -0.0400(8) 0.051(4) Uani 1 1 d .
C86 C 0.5610(8) 0.2165(8) -0.0682(10) 0.082(7) Uani 1 1 d .
H86A H 0.5485 0.2130 -0.1061 0.098 Uiso 1 1 calc R
C87 C 0.5219(10) 0.2332(10) -0.0409(13) 0.105(9) Uani 1 1 d .
H87A H 0.4836 0.2403 -0.0598 0.125 Uiso 1 1 calc R
C88 C 0.5433(12) 0.2391(8) 0.0168(13) 0.090(8) Uani 1 1 d .
C89 C 0.5961(11) 0.2271(9) 0.0446(12) 0.099(8) Uani 1 1 d .
H89A H 0.6086 0.2286 0.0827 0.118 Uiso 1 1 calc R
C90 C 0.6320(9) 0.2122(7) 0.0151(10) 0.078(6) Uani 1 1 d .
H90A H 0.6703 0.2064 0.0348 0.093 Uiso 1 1 calc R
C91 C 0.6592(7) 0.1999(7) -0.1439(7) 0.053(4) Uani 1 1 d .
C92 C 0.6951(7) 0.2396(7) -0.1572(9) 0.060(5) Uani 1 1 d .
H92A H 0.7257 0.2543 -0.1297 0.072 Uiso 1 1 calc R
C93 C 0.6851(7) 0.2571(6) -0.2119(9) 0.057(5) Uani 1 1 d .
H93A H 0.7092 0.2832 -0.2200 0.068 Uiso 1 1 calc R
C94 C 0.6404(9) 0.2361(8) -0.2531(9) 0.075(6) Uani 1 1 d .
C95 C 0.6042(8) 0.1982(7) -0.2414(9) 0.073(6) Uani 1 1 d .
H95A H 0.5731 0.1845 -0.2691 0.088 Uiso 1 1 calc R
C96 C 0.6145(8) 0.1808(7) -0.1882(8) 0.070(6) Uani 1 1 d .
H96A H 0.5900 0.1544 -0.1812 0.084 Uiso 1 1 calc R
C97 C -0.1119(6) 0.0656(5) -0.0326(6) 0.037(3) Uani 1 1 d .
H97A H -0.1206 0.0583 -0.0002 0.044 Uiso 1 1 calc R
C98 C -0.0677(6) 0.0661(5) -0.0924(6) 0.035(3) Uani 1 1 d .
H98A H -0.0416 0.0605 -0.1120 0.042 Uiso 1 1 calc R
C99 C -0.1374(6) 0.1260(6) -0.1615(6) 0.043(4) Uani 1 1 d .
H99A H -0.1054 0.1356 -0.1750 0.052 Uiso 1 1 calc R
H99B H -0.1548 0.1600 -0.1546 0.052 Uiso 1 1 calc R
C100 C -0.2537(6) 0.0715(6) -0.1925(6) 0.047(4) Uani 1 1 d .
H10B H -0.2815 0.0508 -0.2200 0.071 Uiso 1 1 calc R
H10C H -0.2706 0.1053 -0.1858 0.071 Uiso 1 1 calc R
H10D H -0.2415 0.0505 -0.1593 0.071 Uiso 1 1 calc R
C101 C -0.2097(6) 0.1294(6) -0.2782(6) 0.039(4) Uani 1 1 d .
C102 C -0.2010(7) 0.1133(6) -0.3279(7) 0.050(4) Uani 1 1 d .
H10E H -0.1857 0.0786 -0.3297 0.060 Uiso 1 1 calc R
C103 C -0.2136(7) 0.1452(7) -0.3736(7) 0.058(5) Uani 1 1 d .
H10F H -0.2063 0.1331 -0.4054 0.069 Uiso 1 1 calc R
C104 C -0.2372(7) 0.1955(7) -0.3715(8) 0.056(5) Uani 1 1 d .
C105 C -0.2480(7) 0.2137(7) -0.3253(7) 0.064(6) Uani 1 1 d .
H10G H -0.2647 0.2480 -0.3250 0.076 Uiso 1 1 calc R
C106 C -0.2344(6) 0.1813(6) -0.2788(6) 0.050(4) Uani 1 1 d .
H10H H -0.2417 0.1943 -0.2474 0.060 Uiso 1 1 calc R
C107 C -0.1536(6) 0.0230(6) -0.2294(6) 0.039(4) Uani 1 1 d .
C108 C -0.1006(7) 0.0255(6) -0.2343(6) 0.049(4) Uani 1 1 d .
H10I H -0.0827 0.0597 -0.2304 0.059 Uiso 1 1 calc R
C109 C -0.0700(6) -0.0196(7) -0.2448(6) 0.049(4) Uani 1 1 d .
H10J H -0.0327 -0.0170 -0.2471 0.059 Uiso 1 1 calc R
C110 C -0.0997(7) -0.0677(6) -0.2515(7) 0.051(4) Uani 1 1 d .
C111 C -0.1534(7) -0.0732(6) -0.2474(7) 0.056(5) Uani 1 1 d .
H11A H -0.1714 -0.1073 -0.2532 0.067 Uiso 1 1 calc R
C112 C -0.1815(7) -0.0287(6) -0.2346(7) 0.054(4) Uani 1 1 d .
H11B H -0.2175 -0.0323 -0.2294 0.065 Uiso 1 1 calc R

loop_
_atom_site_aniso_label
_atom_site_aniso_U_11
_atom_site_aniso_U_22
_atom_site_aniso_U_33
_atom_site_aniso_U_23
_atom_site_aniso_U_13
_atom_site_aniso_U_12
Si1 0.045(2) 0.025(2) 0.041(2) -0.0016(18) 0.012(2) -0.0068(18)
Si2 0.061(3) 0.039(3) 0.035(2) 0.012(2) 0.004(2) -0.011(2)
Si3 0.034(2) 0.025(2) 0.034(2) -0.0014(17) 0.0072(18) -0.0047(16)
Si4 0.054(3) 0.035(2) 0.040(3) -0.003(2) 0.005(2) 0.004(2)
Si5 0.037(2) 0.039(2) 0.061(3) 0.002(2) 0.013(2) 0.0035(19)
Si6 0.046(2) 0.028(2) 0.070(3) 0.001(2) 0.013(2) -0.0061(19)
Si7 0.038(2) 0.037(2) 0.043(3) -0.0039(19) 0.007(2) 0.0024(19)
Si8 0.038(2) 0.0143(17) 0.030(2) 0.0013(15) 0.0036(17) 0.0010(15)
Mo1 0.0349(6) 0.0115(5) 0.0303(6) 0.0016(5) 0.0062(5) 0.0025(5)
Mo2 0.0419(7) 0.0181(6) 0.0355(7) 0.0019(5) 0.0071(6) -0.0074(5)
Mo3 0.0375(6) 0.0222(6) 0.0242(6) 0.0024(5) 0.0044(5) 0.0072(5)
Mo4 0.0347(6) 0.0196(6) 0.0385(7) -0.0017(5) 0.0008(6) 0.0053(5)
Mo5 0.0425(7) 0.0221(6) 0.0354(7) -0.0088(5) 0.0036(6) 0.0093(5)
Mo6 0.0337(6) 0.0280(7) 0.0318(7) 0.0013(5) 0.0089(5) 0.0056(5)
Mo7 0.0375(6) 0.0188(6) 0.0267(6) -0.0049(5) 0.0091(5) -0.0042(5)
Mo8 0.0348(6) 0.0148(6) 0.0339(7) -0.0001(5) 0.0070(6) -0.0011(5)
Mo9 0.0330(6) 0.0164(6) 0.0290(6) 0.0001(5) 0.0040(5) 0.0023(5)
Mo10 0.0415(7) 0.0206(6) 0.0284(7) 0.0042(5) 0.0022(6) -0.0029(5)
Mo11 0.0408(7) 0.0120(6) 0.0377(7) -0.0029(5) -0.0018(6) -0.0009(5)
Mo12 0.0429(7) 0.0131(6) 0.0438(8) 0.0003(5) -0.0031(6) 0.0049(5)
Ni1 0.0276(8) 0.0170(8) 0.0268(9) -0.0035(7) 0.0063(7) -0.0068(7)
Ni2 0.0289(12) 0.0184(12) 0.0364(15) 0.0055(11) -0.0040(11) -0.0027(10)
Ni3 0.0315(12) 0.0155(12) 0.0346(14) -0.0003(10) 0.0099(11) -0.0037(10)
F1 0.099(8) 0.067(7) 0.145(11) -0.005(7) 0.086(8) -0.010(6)
F2 0.054(6) 0.078(7) 0.069(7) 0.004(6) 0.009(5) 0.008(5)
F3 0.089(7) 0.028(5) 0.084(8) 0.007(5) -0.009(6) 0.005(5)
F4 0.077(6) 0.027(5) 0.053(6) -0.009(4) -0.001(5) -0.001(4)
F5 0.071(6) 0.065(6) 0.059(6) 0.004(5) 0.037(5) -0.007(5)
F6 0.075(6) 0.028(5) 0.052(6) 0.015(4) 0.006(5) -0.007(4)
F7 0.132(10) 0.037(6) 0.127(11) 0.009(7) 0.006(9) -0.010(6)
F8 0.096(8) 0.087(8) 0.075(8) 0.026(7) 0.022(7) 0.005(7)
F9 0.154(11) 0.070(8) 0.045(6) 0.001(6) 0.007(7) -0.014(7)
F10 0.079(7) 0.050(6) 0.116(10) 0.002(6) 0.023(7) -0.019(6)
F11 0.131(11) 0.099(10) 0.178(15) 0.034(10) 0.101(11) 0.044(9)
F12 0.098(8) 0.064(7) 0.114(10) 0.050(7) 0.055(8) 0.022(6)
F13 0.091(7) 0.056(6) 0.068(7) 0.000(5) 0.021(6) 0.024(6)
F14 0.097(8) 0.071(7) 0.064(7) 0.031(6) 0.019(6) 0.017(6)
O1 0.035(5) 0.018(5) 0.041(6) 0.002(4) 0.001(4) -0.004(4)
O1W 0.088(8) 0.016(5) 0.042(6) -0.011(4) -0.018(6) -0.005(5)
O2W 0.148(14) 0.094(12) 0.117(14) -0.009(10) 0.035(12) -0.024(11)
O2 0.042(5) 0.029(5) 0.043(6) 0.007(5) 0.008(5) 0.006(4)
O3 0.045(5) 0.024(5) 0.043(6) 0.003(4) 0.018(5) -0.001(4)
O4 0.045(6) 0.025(5) 0.042(6) 0.004(4) 0.005(5) 0.006(4)
O5 0.050(6) 0.025(5) 0.038(6) -0.008(4) 0.002(5) 0.006(4)
O6 0.051(6) 0.036(6) 0.059(7) -0.003(5) 0.024(6) 0.002(5)
O7 0.041(5) 0.018(5) 0.050(6) -0.001(4) 0.002(5) 0.007(4)
O8 0.035(5) 0.022(5) 0.046(6) -0.002(4) 0.007(5) 0.002(4)
O9 0.041(5) 0.017(5) 0.029(5) 0.006(4) 0.002(4) 0.005(4)
O10 0.037(5) 0.016(5) 0.040(6) -0.005(4) 0.003(4) 0.005(4)
O11 0.053(6) 0.010(4) 0.033(5) -0.002(4) 0.011(5) -0.002(4)
O12 0.034(5) 0.024(5) 0.036(5) -0.001(4) 0.015(4) -0.003(4)
O13 0.048(5) 0.029(5) 0.016(5) -0.003(4) 0.000(4) 0.011(4)
O14 0.048(6) 0.028(5) 0.042(6) -0.006(4) 0.004(5) 0.013(4)
O15 0.036(5) 0.028(5) 0.042(6) -0.015(4) -0.004(5) 0.007(4)
O16 0.052(6) 0.021(5) 0.026(5) -0.005(4) 0.014(5) 0.002(4)
O17 0.044(5) 0.021(5) 0.021(5) 0.007(4) -0.001(4) 0.003(4)
O18 0.040(5) 0.033(5) 0.026(5) -0.009(4) -0.002(4) 0.012(4)
O19 0.047(5) 0.020(5) 0.033(5) -0.003(4) 0.006(5) 0.003(4)
O20 0.052(6) 0.018(5) 0.035(6) 0.005(4) -0.007(5) -0.011(4)
O21 0.041(5) 0.015(5) 0.051(6) -0.001(4) -0.003(5) -0.007(4)
O22 0.057(6) 0.019(5) 0.046(6) 0.001(4) 0.009(5) 0.010(4)
O23 0.056(6) 0.017(5) 0.056(7) 0.008(5) 0.000(5) 0.018(4)
O24 0.045(6) 0.017(5) 0.052(6) -0.006(4) -0.016(5) -0.009(4)
O25 0.054(6) 0.047(7) 0.058(7) -0.029(6) 0.008(6) 0.020(5)
O26 0.038(5) 0.017(5) 0.027(5) 0.000(4) -0.006(4) 0.001(4)
O27 0.049(5) 0.010(4) 0.022(5) 0.003(4) -0.001(4) 0.011(4)
O28 0.041(5) 0.021(5) 0.033(5) 0.005(4) 0.005(4) -0.001(4)
O29 0.037(5) 0.020(5) 0.029(5) -0.002(4) 0.002(4) 0.001(4)
O30 0.032(5) 0.018(5) 0.047(6) -0.006(4) 0.010(5) -0.006(4)
O31 0.045(5) 0.020(5) 0.039(6) 0.004(4) 0.005(5) 0.000(4)
O32 0.038(5) 0.031(5) 0.030(5) -0.009(4) 0.015(4) -0.002(4)
O33 0.045(5) 0.024(5) 0.039(6) -0.002(4) 0.001(5) -0.005(4)
O34 0.039(5) 0.013(4) 0.038(5) -0.007(4) 0.004(4) -0.005(4)
O35 0.034(5) 0.022(5) 0.055(7) -0.005(5) 0.000(5) 0.000(4)
O36 0.053(6) 0.033(6) 0.046(6) 0.007(5) 0.001(5) -0.005(5)
O37 0.047(5) 0.014(4) 0.030(5) 0.001(4) 0.008(4) 0.013(4)
O38 0.046(5) 0.025(5) 0.045(6) -0.001(4) 0.013(5) -0.011(4)
O39 0.042(5) 0.009(4) 0.046(6) 0.002(4) 0.014(5) 0.005(4)
O40 0.036(5) 0.023(5) 0.034(5) 0.001(4) -0.001(4) -0.003(4)
N1 0.035(6) 0.020(6) 0.035(7) -0.005(5) 0.013(5) -0.002(5)
N2 0.033(6) 0.025(6) 0.053(8) -0.004(6) 0.012(6) -0.005(5)
N3 0.032(6) 0.016(6) 0.046(7) -0.001(5) 0.002(6) -0.007(5)
N4 0.038(7) 0.033(7) 0.033(7) 0.003(5) 0.008(6) 0.001(5)
N5 0.053(8) 0.028(7) 0.051(9) 0.012(6) -0.006(7) 0.002(6)
N6 0.047(7) 0.036(7) 0.041(8) 0.019(6) -0.004(7) -0.009(6)
N7 0.050(7) 0.026(6) 0.025(6) -0.013(5) 0.013(6) -0.007(5)
N8 0.045(7) 0.040(7) 0.037(7) -0.022(6) 0.023(6) -0.008(6)
N9 0.043(7) 0.028(6) 0.023(6) -0.001(5) 0.006(5) 0.002(5)
N10 0.031(6) 0.022(6) 0.032(7) -0.006(5) 0.006(5) -0.013(5)
N11 0.056(8) 0.024(7) 0.042(8) 0.008(6) 0.010(6) -0.004(6)
N12 0.031(6) 0.030(7) 0.039(7) 0.000(6) -0.001(6) -0.004(5)
N13 0.031(6) 0.024(6) 0.061(9) 0.005(6) -0.011(6) -0.004(5)
N14 0.128(14) 0.022(8) 0.083(12) 0.002(8) -0.051(11) 0.000(9)
N15 0.049(7) 0.041(8) 0.040(8) 0.010(6) -0.004(6) -0.015(6)
N16 0.036(7) 0.027(6) 0.037(7) -0.001(5) -0.001(6) 0.004(5)
N17 0.044(8) 0.100(13) 0.074(11) 0.045(10) -0.006(8) -0.017(8)
N18 0.046(7) 0.036(7) 0.055(9) 0.012(6) 0.016(7) -0.004(6)
N19 0.053(7) 0.023(6) 0.038(7) 0.001(5) 0.017(6) -0.006(5)
N20 0.054(8) 0.028(7) 0.046(8) 0.007(6) 0.011(7) 0.004(6)
N21 0.039(7) 0.033(7) 0.040(7) -0.010(6) 0.005(6) -0.006(6)
C1 0.032(7) 0.020(7) 0.054(10) -0.003(7) 0.010(7) -0.003(6)
C2 0.038(8) 0.027(7) 0.037(8) -0.008(6) 0.018(7) -0.010(6)
C3 0.035(7) 0.033(8) 0.041(9) -0.004(7) 0.020(7) -0.006(6)
C4 0.072(11) 0.038(9) 0.045(10) -0.014(8) 0.020(9) -0.009(8)
C5 0.058(10) 0.032(8) 0.040(9) -0.003(7) 0.018(8) -0.001(7)
C6 0.045(9) 0.027(8) 0.067(11) -0.004(8) 0.006(9) -0.010(7)
C7 0.052(10) 0.040(10) 0.062(11) -0.006(8) 0.013(9) -0.014(8)
C8 0.054(11) 0.061(12) 0.063(12) 0.003(10) 0.017(10) 0.012(9)
C9 0.085(13) 0.034(9) 0.053(11) -0.001(8) 0.018(10) 0.006(9)
C10 0.065(11) 0.026(8) 0.058(11) -0.013(8) 0.013(9) 0.001(8)
C11 0.043(9) 0.033(9) 0.057(11) 0.002(8) 0.008(8) -0.016(7)
C12 0.055(11) 0.059(12) 0.073(13) -0.010(10) 0.008(10) -0.009(9)
C13 0.077(12) 0.046(10) 0.049(10) -0.010(8) 0.034(10) -0.015(9)
C14 0.075(13) 0.037(11) 0.109(18) -0.008(11) 0.040(13) 0.007(10)
C15 0.093(16) 0.058(13) 0.12(2) 0.034(13) 0.050(15) 0.019(11)
C16 0.055(11) 0.065(12) 0.097(15) 0.023(11) 0.043(11) -0.005(9)
C17 0.046(9) 0.031(8) 0.037(9) 0.001(7) 0.005(7) -0.006(7)
C18 0.053(9) 0.038(9) 0.037(9) 0.007(7) 0.003(8) -0.006(8)
C19 0.061(10) 0.049(10) 0.048(10) 0.021(8) 0.000(9) -0.020(8)
C20 0.092(13) 0.063(12) 0.030(9) 0.010(8) 0.001(9) -0.001(10)
C21 0.049(9) 0.040(9) 0.026(8) -0.005(7) 0.015(7) -0.006(7)
C22 0.053(10) 0.035(9) 0.058(11) -0.007(8) 0.014(9) 0.004(7)
C23 0.063(10) 0.031(9) 0.041(9) -0.005(7) 0.012(8) -0.016(8)
C24 0.061(10) 0.022(8) 0.038(9) -0.001(7) 0.004(8) -0.002(7)
C25 0.049(9) 0.043(10) 0.052(11) -0.013(8) 0.006(9) 0.009(8)
C26 0.052(9) 0.044(9) 0.029(8) -0.006(7) 0.015(7) 0.004(8)
C27 0.080(12) 0.023(8) 0.039(10) 0.010(7) -0.001(9) -0.007(8)
C28 0.057(10) 0.027(8) 0.048(10) 0.018(7) -0.006(9) -0.007(7)
C29 0.067(11) 0.030(9) 0.038(9) 0.002(7) -0.012(8) -0.006(8)
C30 0.080(12) 0.020(8) 0.063(12) -0.004(8) 0.000(10) 0.008(8)
C31 0.084(13) 0.033(10) 0.053(12) 0.009(9) -0.009(10) -0.001(9)
C32 0.078(12) 0.046(10) 0.031(9) 0.005(8) -0.010(9) 0.001(9)
C33 0.034(8) 0.050(9) 0.037(9) -0.012(7) 0.008(7) -0.008(7)
C34 0.049(9) 0.031(8) 0.024(8) 0.005(6) 0.006(7) -0.014(7)
C35 0.049(9) 0.032(8) 0.040(9) 0.004(7) 0.019(7) -0.016(7)
C36 0.040(8) 0.038(8) 0.027(8) 0.000(6) 0.011(7) 0.003(7)
C37 0.031(7) 0.025(7) 0.054(10) -0.001(7) 0.015(7) 0.002(6)
C38 0.035(7) 0.029(8) 0.043(9) -0.014(6) 0.020(7) -0.004(6)
C39 0.039(8) 0.036(8) 0.048(10) 0.011(7) 0.024(8) 0.002(7)
C40 0.046(9) 0.035(9) 0.053(10) -0.003(8) 0.024(8) 0.005(7)
C41 0.059(10) 0.035(9) 0.033(9) -0.007(7) 0.013(8) 0.002(7)
C42 0.041(8) 0.030(8) 0.044(9) -0.006(7) 0.013(7) -0.009(6)
C43 0.040(8) 0.035(8) 0.024(7) 0.000(6) 0.007(6) -0.003(6)
C44 0.047(8) 0.030(8) 0.019(7) 0.015(6) -0.001(6) 0.005(6)
C45 0.054(9) 0.032(8) 0.038(9) 0.005(7) 0.010(8) 0.006(7)
C46 0.051(9) 0.022(8) 0.054(10) 0.012(7) 0.009(8) 0.003(7)
C47 0.054(9) 0.032(8) 0.030(8) 0.004(7) -0.006(7) -0.017(7)
C48 0.035(7) 0.021(7) 0.033(8) -0.009(6) -0.004(6) 0.006(6)
C49 0.048(8) 0.021(7) 0.026(7) -0.009(6) 0.017(7) -0.003(6)
C50 0.043(8) 0.019(7) 0.043(9) 0.004(6) 0.006(7) 0.006(6)
C51 0.058(10) 0.040(9) 0.041(9) 0.001(7) 0.000(8) 0.002(8)
C52 0.063(11) 0.053(11) 0.074(13) 0.009(10) 0.003(10) 0.003(9)
C53 0.036(8) 0.048(9) 0.029(8) -0.001(7) 0.009(7) 0.009(7)
C54 0.051(10) 0.064(12) 0.048(10) 0.016(9) 0.015(9) 0.000(9)
C55 0.044(10) 0.082(14) 0.059(12) -0.001(11) 0.007(9) -0.011(10)
C56 0.064(12) 0.085(15) 0.054(12) 0.042(12) 0.010(10) 0.006(11)
C57 0.069(13) 0.065(13) 0.080(15) 0.025(12) 0.021(12) 0.009(10)
C58 0.058(10) 0.050(11) 0.058(12) 0.017(9) 0.008(9) 0.013(9)
C59 0.049(9) 0.031(9) 0.054(11) 0.005(8) 0.000(8) 0.000(8)
C60 0.075(12) 0.034(10) 0.061(12) 0.002(8) 0.009(10) -0.011(9)
C61 0.090(14) 0.050(12) 0.064(13) 0.012(10) 0.011(12) -0.013(11)
C62 0.100(16) 0.032(11) 0.087(16) 0.028(10) 0.000(14) 0.006(11)
C63 0.098(16) 0.038(11) 0.095(17) 0.008(11) -0.006(14) 0.025(11)
C64 0.084(14) 0.049(12) 0.089(15) 0.006(11) 0.024(12) -0.005(11)
C65 0.093(14) 0.035(10) 0.074(14) -0.006(9) -0.045(12) 0.004(10)
C66 0.023(7) 0.029(8) 0.039(8) 0.002(7) 0.003(6) 0.006(6)
C67 0.044(9) 0.049(10) 0.047(10) -0.002(8) -0.005(8) -0.002(8)
C68 0.043(9) 0.042(10) 0.091(14) 0.002(9) 0.018(9) 0.013(8)
C69 0.045(9) 0.038(9) 0.056(10) -0.011(8) 0.019(8) 0.005(7)
C70 0.044(10) 0.048(11) 0.101(15) 0.000(10) 0.033(10) 0.017(8)
C71 0.052(11) 0.066(13) 0.105(17) -0.006(12) 0.022(11) -0.010(10)
C72 0.055(10) 0.036(9) 0.070(12) -0.006(8) 0.030(9) -0.001(8)
C73 0.047(9) 0.025(8) 0.065(11) -0.012(7) 0.016(8) -0.004(7)
C74 0.043(8) 0.037(9) 0.057(10) -0.010(8) 0.015(8) 0.005(7)
C75 0.061(10) 0.023(8) 0.062(11) -0.008(7) 0.032(9) 0.005(7)
C76 0.081(12) 0.025(8) 0.051(10) -0.008(7) 0.019(10) -0.006(8)
C77 0.079(12) 0.042(10) 0.041(10) 0.002(8) 0.003(10) 0.000(9)
C78 0.085(13) 0.031(9) 0.041(10) -0.004(8) 0.014(10) -0.014(9)
C79 0.103(16) 0.051(12) 0.057(13) -0.017(9) 0.041(12) -0.004(11)
C80 0.083(12) 0.030(9) 0.066(12) 0.013(8) 0.035(11) -0.003(8)
C81 0.041(10) 0.084(14) 0.078(14) 0.029(12) -0.014(10) -0.016(10)
C82 0.062(11) 0.038(9) 0.032(9) 0.007(7) -0.002(8) -0.001(8)
C83 0.049(10) 0.052(11) 0.062(12) 0.012(9) 0.006(9) -0.004(8)
C84 0.045(10) 0.066(13) 0.097(16) -0.008(11) 0.007(10) -0.016(9)
C85 0.049(10) 0.042(10) 0.068(12) 0.018(9) 0.027(9) -0.002(8)
C86 0.060(12) 0.088(15) 0.108(17) 0.045(13) 0.041(12) 0.025(11)
C87 0.074(15) 0.11(2) 0.14(2) 0.044(18) 0.050(17) 0.037(14)
C88 0.11(2) 0.047(12) 0.14(2) 0.021(14) 0.08(2) 0.020(13)
C89 0.098(18) 0.067(15) 0.14(2) -0.007(15) 0.051(18) 0.002(14)
C90 0.069(13) 0.053(12) 0.12(2) 0.002(13) 0.048(14) 0.006(10)
C91 0.065(11) 0.045(10) 0.057(11) 0.024(9) 0.028(10) 0.005(8)
C92 0.043(9) 0.045(10) 0.104(16) -0.001(10) 0.041(10) -0.011(8)
C93 0.059(11) 0.029(9) 0.101(16) 0.013(10) 0.052(11) 0.010(8)
C94 0.074(13) 0.060(13) 0.091(16) 0.045(12) 0.024(13) 0.031(11)
C95 0.067(12) 0.055(12) 0.095(16) 0.040(11) 0.020(12) 0.003(10)
C96 0.059(11) 0.062(12) 0.088(15) 0.035(11) 0.019(11) -0.002(10)
C97 0.041(8) 0.027(8) 0.046(9) -0.009(7) 0.021(7) -0.011(7)
C98 0.040(8) 0.032(8) 0.035(8) 0.004(7) 0.015(7) 0.001(7)
C99 0.049(9) 0.035(8) 0.044(9) 0.003(7) 0.010(8) -0.003(7)
C100 0.046(9) 0.054(10) 0.045(10) 0.010(8) 0.020(8) 0.011(8)
C101 0.032(8) 0.037(9) 0.044(9) 0.001(7) 0.006(7) 0.006(7)
C102 0.067(11) 0.034(9) 0.050(10) 0.009(8) 0.018(9) 0.016(8)
C103 0.080(12) 0.059(12) 0.044(10) 0.005(9) 0.032(10) 0.002(10)
C104 0.066(11) 0.038(10) 0.059(12) 0.020(9) 0.011(10) -0.007(8)
C105 0.073(12) 0.034(9) 0.057(12) 0.007(9) -0.023(10) 0.014(8)
C106 0.056(10) 0.047(10) 0.044(10) -0.011(8) 0.008(8) 0.010(8)
C107 0.037(8) 0.033(8) 0.043(9) 0.009(7) 0.007(7) 0.010(6)
C108 0.057(10) 0.040(9) 0.050(10) -0.002(8) 0.014(9) -0.001(8)
C109 0.039(9) 0.055(11) 0.053(10) -0.012(8) 0.011(8) -0.009(8)
C110 0.057(10) 0.033(9) 0.057(11) 0.017(8) 0.010(9) 0.016(8)
C111 0.061(11) 0.023(8) 0.085(14) -0.002(8) 0.024(10) -0.012(8)
C112 0.064(11) 0.039(10) 0.069(12) -0.010(8) 0.034(10) -0.015(8)

loop_
_atom_type_symbol
_atom_type_description
_atom_type_scat_dispersion_real
_atom_type_scat_dispersion_imag
_atom_type_scat_source
C C 0.0033 0.0016 'International Tables Vol C Tables 4.2.6.8 and 6.1.1.4'
H H 0.0000 0.0000 'International Tables Vol C Tables 4.2.6.8 and 6.1.1.4'
F F 0.0171 0.0103 'International Tables Vol C Tables 4.2.6.8 and 6.1.1.4'
Mo Mo -1.6832 0.6857 'International Tables Vol C Tables 4.2.6.8 and 6.1.1.4'
N N 0.0061 0.0033 'International Tables Vol C Tables 4.2.6.8 and 6.1.1.4'
Ni Ni 0.3393 1.1124 'International Tables Vol C Tables 4.2.6.8 and 6.1.1.4'
O O 0.0106 0.0060 'International Tables Vol C Tables 4.2.6.8 and 6.1.1.4'
Si Si 0.0817 0.0704 'International Tables Vol C Tables 4.2.6.8 and 6.1.1.4'

loop_
_geom_angle_atom_site_label_1
_geom_angle_atom_site_label_2
_geom_angle_atom_site_label_3
_geom_angle
_geom_angle_site_symmetry_1
_geom_angle_site_symmetry_3
C11 Si1 C5 110.9(7) . .
C11 Si1 C4 109.3(7) . .
C5 Si1 C4 111.2(7) . .
C11 Si1 C3 104.7(6) . .
C5 Si1 C3 109.3(6) . .
C4 Si1 C3 111.3(7) . .
C20 Si2 C27 108.9(8) . .
C20 Si2 C21 111.7(7) . .
C27 Si2 C21 113.8(7) . .
C20 Si2 C19 106.2(8) . .
C27 Si2 C19 112.7(8) . .
C21 Si2 C19 103.2(7) . .
C36 Si3 C37 111.1(6) . .
C36 Si3 C43 110.7(6) . .
C37 Si3 C43 112.8(6) . .
C36 Si3 C35 110.5(6) . .
C37 Si3 C35 104.2(6) . .
C43 Si3 C35 107.4(6) . .
C53 Si4 C59 113.3(8) . .
C53 Si4 C52 110.8(8) . .
C59 Si4 C52 110.5(7) . .
C53 Si4 C51 104.6(7) . .
C59 Si4 C51 110.3(7) . .
C52 Si4 C51 107.0(8) . .
C75 Si5 C68 110.0(7) . .
C75 Si5 C67 109.3(7) . .
C68 Si5 C67 112.5(8) . .
C75 Si5 C69 110.4(7) . .
C68 Si5 C69 110.8(7) . .
C67 Si5 C69 103.6(7) . .
C91 Si6 C84 109.9(9) . .
C91 Si6 C85 114.2(8) . .
C84 Si6 C85 110.4(9) . .
C91 Si6 C83 107.1(8) . .
C84 Si6 C83 106.8(8) . .
C85 Si6 C83 108.1(7) . .
C100 Si7 C101 113.3(7) . .
C100 Si7 C107 113.7(7) . .
C101 Si7 C107 108.4(7) . .
C100 Si7 C99 108.9(7) . .
C101 Si7 C99 106.1(7) . .
C107 Si7 C99 105.9(6) . .
O1 Si8 O28 108.7(5) . .
O1 Si8 O9 109.0(5) . .
O28 Si8 O9 109.7(5) . .
O1 Si8 O27 109.7(5) . .
O28 Si8 O27 110.1(5) . .
O9 Si8 O27 109.6(4) . .
O39 Mo1 O11 103.8(4) . .
O39 Mo1 O17 103.0(4) . .
O11 Mo1 O17 100.5(4) . .
O39 Mo1 O29 98.9(4) . .
O11 Mo1 O29 84.7(4) . .
O17 Mo1 O29 155.5(3) . .
O39 Mo1 O34 96.2(4) . .
O11 Mo1 O34 156.6(4) . .
O17 Mo1 O34 86.5(4) . .
O29 Mo1 O34 80.3(3) . .
O39 Mo1 O27 168.2(4) . .
O11 Mo1 O27 88.0(3) . .
O17 Mo1 O27 75.3(3) . .
O29 Mo1 O27 81.0(3) . .
O34 Mo1 O27 72.1(3) . .
O38 Mo2 O20 103.5(4) . .
O38 Mo2 O33 101.1(4) . .
O20 Mo2 O33 99.3(4) . .
O38 Mo2 O26 98.5(4) . .
O20 Mo2 O26 86.0(4) . .
O33 Mo2 O26 157.8(4) . .
O38 Mo2 O40 95.7(4) . .
O20 Mo2 O40 158.0(4) . .
O33 Mo2 O40 87.0(4) . .
O26 Mo2 O40 80.7(3) . .
O38 Mo2 O28 168.2(4) . .
O20 Mo2 O28 88.2(4) . .
O33 Mo2 O28 76.3(4) . .
O26 Mo2 O28 82.4(3) . .
O40 Mo2 O28 72.8(3) . .
O13 Mo3 O18 102.6(4) . .
O13 Mo3 O16 101.8(4) . .
O18 Mo3 O16 99.9(4) . .
O13 Mo3 O2 99.6(4) . .
O18 Mo3 O2 85.4(4) . .
O16 Mo3 O2 156.2(4) . .
O13 Mo3 O17 95.1(4) . .
O18 Mo3 O17 159.4(3) . .
O16 Mo3 O17 86.6(4) . .
O2 Mo3 O17 81.2(4) . .
O13 Mo3 O27 167.7(3) . .
O18 Mo3 O27 89.7(3) . .
O16 Mo3 O27 76.2(3) . .
O2 Mo3 O27 80.7(4) . .
O17 Mo3 O27 72.8(3) . .
O35 Mo4 O7 102.0(4) . .
O35 Mo4 O4 100.1(4) . .
O7 Mo4 O4 99.1(4) . .
O35 Mo4 O10 100.5(4) . .
O7 Mo4 O10 85.2(4) . .
O4 Mo4 O10 157.6(4) . .
O35 Mo4 O8 97.6(4) . .
O7 Mo4 O8 157.8(4) . .
O4 Mo4 O8 87.4(4) . .
O10 Mo4 O8 81.2(4) . .
O35 Mo4 O1 170.3(4) . .
O7 Mo4 O1 87.3(3) . .
O4 Mo4 O1 75.5(4) . .
O10 Mo4 O1 82.8(3) . .
O8 Mo4 O1 73.8(3) . .
O25 Mo5 O5 102.6(5) . .
O25 Mo5 O14 100.4(5) . .
O5 Mo5 O14 100.2(4) . .
O25 Mo5 O18 99.9(4) . .
O5 Mo5 O18 85.8(4) . .
O14 Mo5 O18 157.0(4) . .
O25 Mo5 O15 96.4(5) . .
O5 Mo5 O15 157.8(4) . .
O14 Mo5 O15 87.3(4) . .
O18 Mo5 O15 79.8(4) . .
O25 Mo5 O9 168.7(5) . .
O5 Mo5 O9 88.5(4) . .
O14 Mo5 O9 75.7(4) . .
O18 Mo5 O9 82.3(3) . .
O15 Mo5 O9 73.0(3) . .
O6 Mo6 O2 103.1(5) . .
O6 Mo6 O3 100.4(4) . .
O2 Mo6 O3 98.9(4) . .
O6 Mo6 O4 99.6(4) . .
O2 Mo6 O4 154.3(4) . .
O3 Mo6 O4 88.7(4) . .
O6 Mo6 O5 101.4(4) . .
O2 Mo6 O5 83.6(4) . .
O3 Mo6 O5 157.0(4) . .
O4 Mo6 O5 80.2(4) . .
O6 Mo6 O1 171.4(4) . .
O2 Mo6 O1 85.3(4) . .
O3 Mo6 O1 75.8(3) . .
O4 Mo6 O1 72.8(4) . .
O5 Mo6 O1 81.6(4) . .
O32 Mo7 O29 103.8(4) . .
O32 Mo7 O40 98.8(4) . .
O29 Mo7 O40 100.0(4) . .
O32 Mo7 O12 100.7(4) . .
O29 Mo7 O12 85.3(4) . .
O40 Mo7 O12 157.9(4) . .
O32 Mo7 O31 96.7(4) . .
O29 Mo7 O31 157.0(4) . .
O40 Mo7 O31 86.9(4) . .
O12 Mo7 O31 80.7(4) . .
O32 Mo7 O28 168.0(4) . .
O29 Mo7 O28 87.8(3) . .
O40 Mo7 O28 76.1(4) . .
O12 Mo7 O28 82.8(3) . .
O31 Mo7 O28 72.5(3) . .
O30 Mo8 O12 103.6(4) . .
O30 Mo8 O8 102.2(4) . .
O12 Mo8 O8 99.9(4) . .
O30 Mo8 O3 97.4(4) . .
O12 Mo8 O3 155.5(4) . .
O8 Mo8 O3 87.6(4) . .
O30 Mo8 O11 100.1(4) . .
O12 Mo8 O11 84.5(4) . .
O8 Mo8 O11 155.5(4) . .
O3 Mo8 O11 79.6(4) . .
O30 Mo8 O1 169.4(4) . .
O12 Mo8 O1 87.0(3) . .
O8 Mo8 O1 75.5(3) . .
O3 Mo8 O1 72.3(3) . .
O11 Mo8 O1 80.8(3) . .
O37 Mo9 O26 102.5(4) . .
O37 Mo9 O34 102.5(4) . .
O26 Mo9 O34 99.3(4) . .
O37 Mo9 O19 99.7(4) . .
O26 Mo9 O19 85.9(4) . .
O34 Mo9 O19 155.5(4) . .
O37 Mo9 O16 99.1(4) . .
O26 Mo9 O16 155.2(4) . .
O34 Mo9 O16 87.8(4) . .
O19 Mo9 O16 78.5(4) . .
O37 Mo9 O27 169.8(4) . .
O26 Mo9 O27 87.7(3) . .
O34 Mo9 O27 75.4(3) . .
O19 Mo9 O27 80.9(3) . .
O16 Mo9 O27 71.0(3) . .
O36 Mo10 O10 104.2(4) . .
O36 Mo10 O31 103.0(5) . .
O10 Mo10 O31 98.3(4) . .
O36 Mo10 O33 97.8(4) . .
O10 Mo10 O33 155.6(4) . .
O31 Mo10 O33 86.8(4) . .
O36 Mo10 O21 100.5(4) . .
O10 Mo10 O21 85.5(4) . .
O31 Mo10 O21 154.4(4) . .
O33 Mo10 O21 80.2(4) . .
O36 Mo10 O28 168.5(4) . .
O10 Mo10 O28 87.2(3) . .
O31 Mo10 O28 73.5(3) . .
O33 Mo10 O28 71.2(3) . .
O21 Mo10 O28 81.4(3) . .
O24 Mo11 O19 104.2(4) . .
O24 Mo11 O15 104.3(5) . .
O19 Mo11 O15 100.1(4) . .
O24 Mo11 O22 96.1(4) . .
O19 Mo11 O22 155.9(4) . .
O15 Mo11 O22 87.2(4) . .
O24 Mo11 O20 98.9(4) . .
O19 Mo11 O20 85.7(4) . .
O15 Mo11 O20 153.8(4) . .
O22 Mo11 O20 78.3(4) . .
O24 Mo11 O9 167.0(4) . .
O19 Mo11 O9 88.5(3) . .
O15 Mo11 O9 75.3(3) . .
O22 Mo11 O9 71.0(3) . .
O20 Mo11 O9 79.3(3) . .
O23 Mo12 O21 101.9(5) . .
O23 Mo12 O22 104.0(4) . .
O21 Mo12 O22 100.2(4) . .
O23 Mo12 O7 98.7(4) . .
O21 Mo12 O7 84.0(4) . .
O22 Mo12 O7 155.4(4) . .
O23 Mo12 O14 96.8(4) . .
O21 Mo12 O14 157.0(4) . .
O22 Mo12 O14 88.1(4) . .
O7 Mo12 O14 80.0(4) . .
O23 Mo12 O9 169.0(4) . .
O21 Mo12 O9 88.9(3) . .
O22 Mo12 O9 75.9(3) . .
O7 Mo12 O9 80.0(3) . .
O14 Mo12 O9 72.2(3) . .
N1 Ni1 N10 91.0(4) . .
N1 Ni1 N4 91.7(4) . .
N10 Ni1 N4 177.1(5) . .
N1 Ni1 N7 175.2(4) . .
N10 Ni1 N7 87.5(4) . .
N4 Ni1 N7 89.7(5) . .
N1 Ni1 O32 87.4(4) . .
N10 Ni1 O32 92.9(4) . .
N4 Ni1 O32 88.1(4) . .
N7 Ni1 O32 97.2(4) . .
N16 Ni2 N16 180.0(9) 3_655 .
N16 Ni2 N13 90.0(5) 3_655 .
N16 Ni2 N13 90.0(5) . .
N16 Ni2 N13 90.0(5) 3_655 3_655
N16 Ni2 N13 90.0(5) . 3_655
N13 Ni2 N13 180.0(10) . 3_655
N16 Ni2 O35 92.0(4) 3_655 3_655
N16 Ni2 O35 88.0(4) . 3_655
N13 Ni2 O35 85.3(4) . 3_655
N13 Ni2 O35 94.7(4) 3_655 3_655
N16 Ni2 O35 88.0(4) 3_655 .
N16 Ni2 O35 92.0(4) . .
N13 Ni2 O35 94.7(4) . .
N13 Ni2 O35 85.3(4) 3_655 .
O35 Ni2 O35 180.0(6) 3_655 .
N19 Ni3 N19 180.0(11) . 3
N19 Ni3 O38 88.6(4) . .
N19 Ni3 O38 91.4(4) 3 .
N19 Ni3 O38 91.4(4) . 3
N19 Ni3 O38 88.6(4) 3 3
O38 Ni3 O38 180.0(6) . 3
N19 Ni3 O1W 90.1(4) . 3
N19 Ni3 O1W 89.9(4) 3 3
O38 Ni3 O1W 91.9(4) . 3
O38 Ni3 O1W 88.1(4) 3 3
N19 Ni3 O1W 89.9(4) . .
N19 Ni3 O1W 90.1(4) 3 .
O38 Ni3 O1W 88.1(4) . .
O38 Ni3 O1W 91.9(4) 3 .
O1W Ni3 O1W 180.0(7) 3 .
Si8 O1 Mo4 125.0(5) . .
Si8 O1 Mo6 124.5(5) . .
Mo4 O1 Mo6 90.8(3) . .
Si8 O1 Mo8 124.8(5) . .
Mo4 O1 Mo8 90.7(3) . .
Mo6 O1 Mo8 90.5(3) . .
Mo6 O2 Mo3 154.3(5) . .
Mo6 O3 Mo8 121.4(5) . .
Mo4 O4 Mo6 120.8(5) . .
Mo5 O5 Mo6 151.2(5) . .
Mo4 O7 Mo12 152.4(6) . .
Mo8 O8 Mo4 120.0(4) . .
Si8 O9 Mo12 125.3(5) . .
Si8 O9 Mo5 124.0(5) . .
Mo12 O9 Mo5 91.8(3) . .
Si8 O9 Mo11 123.4(5) . .
Mo12 O9 Mo11 91.5(3) . .
Mo5 O9 Mo11 91.0(3) . .
Mo10 O10 Mo4 150.9(5) . .
Mo1 O11 Mo8 152.1(5) . .
Mo8 O12 Mo7 151.8(5) . .
Mo5 O14 Mo12 120.3(5) . .
Mo11 O15 Mo5 120.7(4) . .
Mo3 O16 Mo9 120.6(4) . .
Mo1 O17 Mo3 119.6(4) . .
Mo3 O18 Mo5 149.6(5) . .
Mo11 O19 Mo9 150.8(5) . .
Mo2 O20 Mo11 151.7(5) . .
Mo12 O21 Mo10 151.9(5) . .
Mo12 O22 Mo11 121.6(5) . .
Mo9 O26 Mo2 151.2(5) . .
Si8 O27 Mo3 124.6(5) . .
Si8 O27 Mo9 123.9(5) . .
Mo3 O27 Mo9 92.2(3) . .
Si8 O27 Mo1 123.3(4) . .
Mo3 O27 Mo1 92.4(3) . .
Mo9 O27 Mo1 91.0(3) . .
Si8 O28 Mo2 123.7(5) . .
Si8 O28 Mo7 124.5(5) . .
Mo2 O28 Mo7 92.1(3) . .
Si8 O28 Mo10 124.1(5) . .
Mo2 O28 Mo10 91.2(3) . .
Mo7 O28 Mo10 91.6(3) . .
Mo7 O29 Mo1 152.4(5) . .
Mo10 O31 Mo7 122.4(5) . .
Mo7 O32 Ni1 162.0(5) . .
Mo2 O33 Mo10 121.2(5) . .
Mo9 O34 Mo1 121.6(4) . .
Mo4 O35 Ni2 149.7(5) . .
Mo2 O38 Ni3 157.4(5) . .
Mo7 O40 Mo2 119.1(5) . .
C2 N1 C1 101.9(11) . .
C2 N1 Ni1 127.1(8) . .
C1 N1 Ni1 131.0(9) . .
C1 N2 N3 103.3(11) . .
C2 N3 N2 109.7(11) . .
C2 N3 C3 128.4(12) . .
N2 N3 C3 121.8(10) . .
C17 N4 C18 103.8(12) . .
C17 N4 Ni1 128.9(11) . .
C18 N4 Ni1 127.3(10) . .
C18 N5 N6 103.5(12) . .
C17 N6 N5 109.5(12) . .
C17 N6 C19 130.0(15) . .
N5 N6 C19 120.4(13) . .
C34 N7 C33 102.7(11) . .
C34 N7 Ni1 127.2(9) . .
C33 N7 Ni1 129.7(10) . .
N9 N8 C33 104.3(11) . .
C34 N9 N8 108.8(12) . .
C34 N9 C35 129.9(12) . .
N8 N9 C35 121.0(11) . .
C50 N10 C49 104.8(11) . .
C50 N10 Ni1 125.4(9) . .
C49 N10 Ni1 128.1(9) . .
C49 N11 N12 102.3(10) . .
C50 N12 N11 109.4(11) . .
C50 N12 C51 129.9(12) . .
N11 N12 C51 120.7(11) . .
C66 N13 C65 101.2(12) . .
C66 N13 Ni2 136.9(10) . .
C65 N13 Ni2 121.6(10) . .
C65 N14 N15 105.2(14) . .
N14 N15 C66 109.4(12) . .
N14 N15 C67 119.1(13) . .
C66 N15 C67 131.4(12) . .
C82 N16 C81 103.3(14) . .
C82 N16 Ni2 124.0(10) . .
C81 N16 Ni2 132.7(11) . .
C81 N17 N18 101.5(13) . .
C82 N18 N17 107.5(12) . .
C82 N18 C83 134.1(14) . .
N17 N18 C83 118.2(13) . .
C98 N19 C97 102.6(12) . .
C98 N19 Ni3 126.7(11) . .
C97 N19 Ni3 130.7(10) . .
C97 N20 N21 101.9(11) . .
C98 N21 N20 111.7(12) . .
C98 N21 C99 128.6(14) . .
N20 N21 C99 119.7(12) . .
N2 C1 N1 115.0(13) . .
N2 C1 H1A 122.5 . .
N1 C1 H1A 122.5 . .
N3 C2 N1 110.1(12) . .
N3 C2 H2A 124.9 . .
N1 C2 H2A 124.9 . .
N3 C3 Si1 114.2(9) . .
N3 C3 H3A 108.7 . .
Si1 C3 H3A 108.7 . .
N3 C3 H3B 108.7 . .
Si1 C3 H3B 108.7 . .
H3A C3 H3B 107.6 . .
Si1 C4 H4A 109.5 . .
Si1 C4 H4B 109.5 . .
H4A C4 H4B 109.5 . .
Si1 C4 H4C 109.5 . .
H4A C4 H4C 109.5 . .
H4B C4 H4C 109.5 . .
C10 C5 C6 114.6(14) . .
C10 C5 Si1 122.0(11) . .
C6 C5 Si1 123.4(11) . .
C7 C6 C5 124.5(15) . .
C7 C6 H6A 117.8 . .
C5 C6 H6A 117.8 . .
C6 C7 C8 116.8(15) . .
C6 C7 H7A 121.6 . .
C8 C7 H7A 121.6 . .
F2 C8 C9 121.6(16) . .
F2 C8 C7 117.7(16) . .
C9 C8 C7 120.7(16) . .
C10 C9 C8 120.4(16) . .
C10 C9 H9A 119.8 . .
C8 C9 H9A 119.8 . .
C9 C10 C5 122.9(15) . .
C9 C10 H10A 118.5 . .
C5 C10 H10A 118.5 . .
C12 C11 C16 115.3(16) . .
C12 C11 Si1 123.6(13) . .
C16 C11 Si1 121.1(13) . .
C11 C12 C13 122.2(17) . .
C11 C12 H12A 118.9 . .
C13 C12 H12A 118.9 . .
C14 C13 C12 116.5(18) . .
C14 C13 H13A 121.8 . .
C12 C13 H13A 121.8 . .
C13 C14 C15 128(2) . .
C13 C14 F1 117(2) . .
C15 C14 F1 114.7(19) . .
C14 C15 C16 113(2) . .
C14 C15 H15A 123.7 . .
C16 C15 H15A 123.7 . .
C11 C16 C15 125.3(18) . .
C11 C16 H16A 117.3 . .
C15 C16 H16A 117.3 . .
N4 C17 N6 110.1(14) . .
N4 C17 H17A 124.9 . .
N6 C17 H17A 124.9 . .
N5 C18 N4 113.0(15) . .
N5 C18 H18A 123.5 . .
N4 C18 H18A 123.5 . .
N6 C19 Si2 113.7(10) . .
N6 C19 H19A 108.8 . .
Si2 C19 H19A 108.8 . .
N6 C19 H19B 108.8 . .
Si2 C19 H19B 108.8 . .
H19A C19 H19B 107.7 . .
Si2 C20 H20A 109.5 . .
Si2 C20 H20B 109.5 . .
H20A C20 H20B 109.5 . .
Si2 C20 H20C 109.5 . .
H20A C20 H20C 109.5 . .
H20B C20 H20C 109.5 . .
C22 C21 C26 118.7(14) . .
C22 C21 Si2 123.8(11) . .
C26 C21 Si2 117.5(11) . .
C23 C22 C21 121.1(15) . .
C23 C22 H22A 119.4 . .
C21 C22 H22A 119.4 . .
C24 C23 C22 116.8(16) . .
C24 C23 H23A 121.6 . .
C22 C23 H23A 121.6 . .
C25 C24 C23 124.6(15) . .
C25 C24 F4 117.7(14) . .
C23 C24 F4 117.7(15) . .
C24 C25 C26 119.6(15) . .
C24 C25 H25A 120.2 . .
C26 C25 H25A 120.2 . .
C25 C26 C21 119.0(15) . .
C25 C26 H26A 120.5 . .
C21 C26 H26A 120.5 . .
C28 C27 C32 117.5(16) . .
C28 C27 Si2 121.1(12) . .
C32 C27 Si2 121.3(14) . .
C27 C28 C29 121.8(14) . .
C27 C28 H28A 119.1 . .
C29 C28 H28A 119.1 . .
C30 C29 C28 116.1(17) . .
C30 C29 H29A 121.9 . .
C28 C29 H29A 121.9 . .
C31 C30 C29 125.1(18) . .
C31 C30 F3 119.4(15) . .
C29 C30 F3 115.5(17) . .
C32 C31 C30 117.2(16) . .
C32 C31 H31A 121.4 . .
C30 C31 H31A 121.4 . .
C31 C32 C27 122.2(17) . .
C31 C32 H32A 118.9 . .
C27 C32 H32A 118.9 . .
N8 C33 N7 112.0(13) . .
N8 C33 H33A 124.0 . .
N7 C33 H33A 124.0 . .
N7 C34 N9 112.1(12) . .
N7 C34 H34A 123.9 . .
N9 C34 H34A 123.9 . .
N9 C35 Si3 114.8(9) . .
N9 C35 H35A 108.6 . .
Si3 C35 H35A 108.6 . .
N9 C35 H35B 108.6 . .
Si3 C35 H35B 108.6 . .
H35A C35 H35B 107.5 . .
Si3 C36 H36A 109.5 . .
Si3 C36 H36B 109.5 . .
H36A C36 H36B 109.5 . .
Si3 C36 H36C 109.5 . .
H36A C36 H36C 109.5 . .
H36B C36 H36C 109.5 . .
C38 C37 C42 116.0(14) . .
C38 C37 Si3 122.6(11) . .
C42 C37 Si3 121.2(10) . .
C39 C38 C37 121.0(13) . .
C39 C38 H38A 119.5 . .
C37 C38 H38A 119.5 . .
C40 C39 C38 119.9(14) . .
C40 C39 H39A 120.0 . .
C38 C39 H39A 120.0 . .
C39 C40 F5 119.3(13) . .
C39 C40 C41 121.5(15) . .
F5 C40 C41 119.2(14) . .
C42 C41 C40 118.5(14) . .
C42 C41 H41A 120.8 . .
C40 C41 H41A 120.8 . .
C41 C42 C37 123.1(14) . .
C41 C42 H42A 118.5 . .
C37 C42 H42A 118.5 . .
C48 C43 C44 118.1(12) . .
C48 C43 Si3 121.0(10) . .
C44 C43 Si3 120.8(10) . .
C45 C44 C43 120.6(13) . .
C45 C44 H44A 119.7 . .
C43 C44 H44A 119.7 . .
C46 C45 C44 117.1(13) . .
C46 C45 H45A 121.5 . .
C44 C45 H45A 121.5 . .
C47 C46 C45 126.0(13) . .
C47 C46 F6 116.5(13) . .
C45 C46 F6 117.5(12) . .
C46 C47 C48 115.9(12) . .
C46 C47 H47A 122.1 . .
C48 C47 H47A 122.1 . .
C43 C48 C47 122.3(12) . .
C43 C48 H48A 118.8 . .
C47 C48 H48A 118.8 . .
N11 C49 N10 113.1(12) . .
N11 C49 H49A 123.5 . .
N10 C49 H49A 123.5 . .
N10 C50 N12 110.4(12) . .
N10 C50 H50A 124.8 . .
N12 C50 H50A 124.8 . .
N12 C51 Si4 112.9(11) . .
N12 C51 H51A 109.0 . .
Si4 C51 H51A 109.0 . .
N12 C51 H51B 109.0 . .
Si4 C51 H51B 109.0 . .
H51A C51 H51B 107.8 . .
Si4 C52 H52A 109.5 . .
Si4 C52 H52B 109.5 . .
H52A C52 H52B 109.5 . .
Si4 C52 H52C 109.5 . .
H52A C52 H52C 109.5 . .
H52B C52 H52C 109.5 . .
C54 C53 C58 113.5(15) . .
C54 C53 Si4 125.7(12) . .
C58 C53 Si4 120.1(12) . .
C55 C54 C53 123.5(17) . .
C55 C54 H54A 118.2 . .
C53 C54 H54A 118.2 . .
C54 C55 C56 118.5(19) . .
C54 C55 H55A 120.8 . .
C56 C55 H55A 120.8 . .
C57 C56 F8 120.0(19) . .
C57 C56 C55 121.8(19) . .
F8 C56 C55 118(2) . .
C58 C57 C56 120(2) . .
C58 C57 H57A 120.1 . .
C56 C57 H57A 120.1 . .
C57 C58 C53 122.8(18) . .
C57 C58 H58A 118.6 . .
C53 C58 H58A 118.6 . .
C60 C59 C64 115.6(16) . .
C60 C59 Si4 123.2(13) . .
C64 C59 Si4 120.7(14) . .
C59 C60 C61 124.9(19) . .
C59 C60 H60A 117.6 . .
C61 C60 H60A 117.6 . .
C62 C61 C60 117(2) . .
C62 C61 H61A 121.7 . .
C60 C61 H61A 121.7 . .
C61 C62 F7 118(2) . .
C61 C62 C63 123.4(18) . .
F7 C62 C63 118(2) . .
C62 C63 C64 116(2) . .
C62 C63 H63A 121.8 . .
C64 C63 H63A 121.8 . .
C59 C64 C63 123(2) . .
C59 C64 H64A 118.5 . .
C63 C64 H64A 118.5 . .
N14 C65 N13 112.1(14) . .
N14 C65 H65A 123.9 . .
N13 C65 H65A 123.9 . .
N13 C66 N15 111.8(12) . .
N13 C66 H66A 124.1 . .
N15 C66 H66A 124.1 . .
N15 C67 Si5 111.2(10) . .
N15 C67 H67A 109.4 . .
Si5 C67 H67A 109.4 . .
N15 C67 H67B 109.4 . .
Si5 C67 H67B 109.4 . .
H67A C67 H67B 108.0 . .
Si5 C68 H68A 109.5 . .
Si5 C68 H68B 109.5 . .
H68A C68 H68B 109.5 . .
Si5 C68 H68C 109.5 . .
H68A C68 H68C 109.5 . .
H68B C68 H68C 109.5 . .
C70 C69 C74 118.9(15) . .
C70 C69 Si5 122.8(12) . .
C74 C69 Si5 118.2(11) . .
C69 C70 C71 123.1(15) . .
C69 C70 H70A 118.4 . .
C71 C70 H70A 118.4 . .
C72 C71 C70 114.1(15) . .
C72 C71 H71A 123.0 . .
C70 C71 H71A 123.0 . .
C71 C72 C73 127.8(16) . .
C71 C72 F10 118.0(15) . .
C73 C72 F10 114.1(14) . .
C72 C73 C74 114.7(14) . .
C72 C73 H73A 122.6 . .
C74 C73 H73A 122.6 . .
C69 C74 C73 121.3(14) . .
C69 C74 H74A 119.4 . .
C73 C74 H74A 119.4 . .
C80 C75 C76 112.5(15) . .
C80 C75 Si5 123.2(13) . .
C76 C75 Si5 124.2(12) . .
C77 C76 C75 123.8(17) . .
C77 C76 H76A 118.1 . .
C75 C76 H76A 118.1 . .
C78 C77 C76 117.1(17) . .
C78 C77 H77A 121.4 . .
C76 C77 H77A 121.4 . .
C79 C78 F9 120.8(18) . .
C79 C78 C77 122.7(17) . .
F9 C78 C77 116.4(17) . .
C78 C79 C80 119.7(18) . .
C78 C79 H79A 120.2 . .
C80 C79 H79A 120.2 . .
C79 C80 C75 124.0(17) . .
C79 C80 H80A 118.0 . .
C75 C80 H80A 118.0 . .
N16 C81 N17 113.9(14) . .
N16 C81 H81A 123.0 . .
N17 C81 H81A 123.0 . .
N16 C82 N18 113.6(13) . .
N16 C82 H82A 123.2 . .
N18 C82 H82A 123.2 . .
N18 C83 Si6 115.2(11) . .
N18 C83 H83A 108.5 . .
Si6 C83 H83A 108.5 . .
N18 C83 H83B 108.5 . .
Si6 C83 H83B 108.5 . .
H83A C83 H83B 107.5 . .
Si6 C84 H84A 109.5 . .
Si6 C84 H84B 109.5 . .
H84A C84 H84B 109.5 . .
Si6 C84 H84C 109.5 . .
H84A C84 H84C 109.5 . .
H84B C84 H84C 109.5 . .
C90 C85 C86 114.9(18) . .
C90 C85 Si6 121.6(14) . .
C86 C85 Si6 123.3(16) . .
C85 C86 C87 122(2) . .
C85 C86 H86A 119.2 . .
C87 C86 H86A 119.2 . .
C86 C87 C88 117(2) . .
C86 C87 H87A 121.5 . .
C88 C87 H87A 121.5 . .
C89 C88 F11 126(3) . .
C89 C88 C87 123(2) . .
F11 C88 C87 111(2) . .
C88 C89 C90 117(3) . .
C88 C89 H89A 121.6 . .
C90 C89 H89A 121.6 . .
C85 C90 C89 127(2) . .
C85 C90 H90A 116.6 . .
C89 C90 H90A 116.6 . .
C96 C91 C92 115.0(16) . .
C96 C91 Si6 122.5(13) . .
C92 C91 Si6 122.5(15) . .
C93 C92 C91 120.6(17) . .
C93 C92 H92A 119.7 . .
C91 C92 H92A 119.7 . .
C94 C93 C92 120.9(16) . .
C94 C93 H93A 119.6 . .
C92 C93 H93A 119.6 . .
F12 C94 C93 117.8(19) . .
F12 C94 C95 122(2) . .
C93 C94 C95 120.0(19) . .
C94 C95 C96 118.9(19) . .
C94 C95 H95A 120.6 . .
C96 C95 H95A 120.6 . .
C95 C96 C91 124.6(17) . .
C95 C96 H96A 117.7 . .
C91 C96 H96A 117.7 . .
N20 C97 N19 113.2(13) . .
N20 C97 H97A 123.4 . .
N19 C97 H97A 123.4 . .
N19 C98 N21 110.6(14) . .
N19 C98 H98A 124.7 . .
N21 C98 H98A 124.7 . .
N21 C99 Si7 113.9(9) . .
N21 C99 H99A 108.8 . .
Si7 C99 H99A 108.8 . .
N21 C99 H99B 108.8 . .
Si7 C99 H99B 108.8 . .
H99A C99 H99B 107.7 . .
Si7 C100 H10B 109.5 . .
Si7 C100 H10C 109.5 . .
H10B C100 H10C 109.5 . .
Si7 C100 H10D 109.5 . .
H10B C100 H10D 109.5 . .
H10C C100 H10D 109.5 . .
C106 C101 C102 115.0(14) . .
C106 C101 Si7 121.0(12) . .
C102 C101 Si7 123.9(11) . .
C103 C102 C101 124.1(15) . .
C103 C102 H10E 117.9 . .
C101 C102 H10E 117.9 . .
C102 C103 C104 118.0(17) . .
C102 C103 H10F 121.0 . .
C104 C103 H10F 121.0 . .
F14 C104 C105 117.7(16) . .
F14 C104 C103 120.7(18) . .
C105 C104 C103 121.5(16) . .
C104 C105 C106 120.1(16) . .
C104 C105 H10G 119.9 . .
C106 C105 H10G 119.9 . .
C105 C106 C101 121.2(16) . .
C105 C106 H10H 119.4 . .
C101 C106 H10H 119.4 . .
C108 C107 C112 118.9(14) . .
C108 C107 Si7 121.6(12) . .
C112 C107 Si7 119.5(11) . .
C107 C108 C109 124.5(15) . .
C107 C108 H10I 117.7 . .
C109 C108 H10I 117.7 . .
C110 C109 C108 114.0(15) . .
C110 C109 H10J 123.0 . .
C108 C109 H10J 123.0 . .
C111 C110 C109 124.5(15) . .
C111 C110 F13 117.7(14) . .
C109 C110 F13 117.8(15) . .
C110 C111 C112 120.3(14) . .
C110 C111 H11A 119.9 . .
C112 C111 H11A 119.9 . .
C111 C112 C107 117.6(15) . .
C111 C112 H11B 121.2 . .
C107 C112 H11B 121.2 . .

loop_
_geom_bond_atom_site_label_1
_geom_bond_atom_site_label_2
_geom_bond_distance
_geom_bond_site_symmetry_2
Si1 C11 1.835(17) .
Si1 C5 1.841(15) .
Si1 C4 1.856(14) .
Si1 C3 1.916(14) .
Si2 C20 1.838(16) .
Si2 C27 1.864(18) .
Si2 C21 1.866(15) .
Si2 C19 1.895(15) .
Si3 C36 1.863(13) .
Si3 C37 1.868(15) .
Si3 C43 1.868(14) .
Si3 C35 1.872(14) .
Si4 C53 1.836(15) .
Si4 C59 1.870(15) .
Si4 C52 1.876(16) .
Si4 C51 1.889(16) .
Si5 C75 1.812(17) .
Si5 C68 1.853(14) .
Si5 C67 1.879(17) .
Si5 C69 1.884(15) .
Si6 C91 1.833(16) .
Si6 C84 1.849(15) .
Si6 C85 1.871(18) .
Si6 C83 1.891(16) .
Si7 C100 1.816(15) .
Si7 C101 1.841(15) .
Si7 C107 1.883(14) .
Si7 C99 1.888(14) .
Si8 O1 1.601(9) .
Si8 O28 1.616(10) .
Si8 O9 1.617(9) .
Si8 O27 1.629(8) .
Mo1 O39 1.667(8) .
Mo1 O11 1.779(9) .
Mo1 O17 1.807(9) .
Mo1 O29 2.014(9) .
Mo1 O34 2.018(8) .
Mo1 O27 2.362(8) .
Mo2 O38 1.684(9) .
Mo2 O20 1.775(9) .
Mo2 O33 1.826(9) .
Mo2 O26 2.003(8) .
Mo2 O40 2.024(8) .
Mo2 O28 2.306(9) .
Mo3 O13 1.704(9) .
Mo3 O18 1.801(8) .
Mo3 O16 1.821(9) .
Mo3 O2 1.982(9) .
Mo3 O17 2.066(8) .
Mo3 O27 2.279(8) .
Mo4 O35 1.679(8) .
Mo4 O7 1.806(9) .
Mo4 O4 1.857(10) .
Mo4 O10 2.001(10) .
Mo4 O8 2.020(8) .
Mo4 O1 2.313(8) .
Mo5 O25 1.660(10) .
Mo5 O5 1.811(9) .
Mo5 O14 1.818(9) .
Mo5 O18 2.014(8) .
Mo5 O15 2.020(9) .
Mo5 O9 2.330(9) .
Mo6 O6 1.656(10) .
Mo6 O2 1.823(9) .
Mo6 O3 1.836(9) .
Mo6 O4 1.963(8) .
Mo6 O5 2.018(9) .
Mo6 O1 2.351(10) .
Mo7 O32 1.668(8) .
Mo7 O29 1.793(8) .
Mo7 O40 1.829(8) .
Mo7 O12 1.985(8) .
Mo7 O31 2.003(8) .
Mo7 O28 2.311(9) .
Mo8 O30 1.685(8) .
Mo8 O12 1.812(9) .
Mo8 O8 1.832(8) .
Mo8 O3 2.012(9) .
Mo8 O11 2.052(8) .
Mo8 O1 2.376(8) .
Mo9 O37 1.653(8) .
Mo9 O26 1.817(9) .
Mo9 O34 1.834(8) .
Mo9 O19 2.016(8) .
Mo9 O16 2.022(9) .
Mo9 O27 2.353(9) .
Mo10 O36 1.659(9) .
Mo10 O10 1.808(9) .
Mo10 O31 1.837(9) .
Mo10 O33 2.018(9) .
Mo10 O21 2.023(9) .
Mo10 O28 2.383(8) .
Mo11 O24 1.687(8) .
Mo11 O19 1.820(8) .
Mo11 O15 1.831(10) .
Mo11 O22 2.039(9) .
Mo11 O20 2.050(10) .
Mo11 O9 2.365(8) .
Mo12 O23 1.673(8) .
Mo12 O21 1.801(10) .
Mo12 O22 1.806(9) .
Mo12 O7 2.025(9) .
Mo12 O14 2.032(10) .
Mo12 O9 2.323(8) .
Ni1 N1 2.001(10) .
Ni1 N10 2.003(11) .
Ni1 N4 2.007(11) .
Ni1 N7 2.011(11) .
Ni1 O32 2.307(9) .
Ni2 N16 1.971(12) 3_655
Ni2 N16 1.971(12) .
Ni2 N13 2.073(12) .
Ni2 N13 2.073(12) 3_655
Ni2 O35 2.366(9) 3_655
Ni2 O35 2.366(9) .
Ni3 N19 1.950(11) .
Ni3 N19 1.950(11) 3
Ni3 O38 2.068(9) .
Ni3 O38 2.068(9) 3
Ni3 O1W 2.254(10) 3
Ni3 O1W 2.254(10) .
F1 C14 1.39(2) .
F2 C8 1.345(17) .
F3 C30 1.400(19) .
F4 C24 1.382(16) .
F5 C40 1.350(17) .
F6 C46 1.386(15) .
F7 C62 1.359(19) .
F8 C56 1.38(2) .
F9 C78 1.374(18) .
F10 C72 1.372(17) .
F11 C88 1.37(2) .
F12 C94 1.33(2) .
F13 C110 1.382(17) .
F14 C104 1.349(17) .
N1 C2 1.346(16) .
N1 C1 1.349(16) .
N2 C1 1.313(17) .
N2 N3 1.342(15) .
N3 C2 1.329(15) .
N3 C3 1.443(17) .
N4 C17 1.306(18) .
N4 C18 1.367(19) .
N5 C18 1.319(17) .
N5 N6 1.348(18) .
N6 C17 1.341(17) .
N6 C19 1.472(17) .
N7 C34 1.301(17) .
N7 C33 1.374(16) .
N8 N9 1.331(14) .
N8 C33 1.334(18) .
N9 C34 1.326(16) .
N9 C35 1.474(17) .
N10 C50 1.299(16) .
N10 C49 1.346(15) .
N11 C49 1.337(16) .
N11 N12 1.369(15) .
N12 C50 1.331(16) .
N12 C51 1.437(17) .
N13 C66 1.297(15) .
N13 C65 1.398(19) .
N14 C65 1.294(19) .
N14 N15 1.306(16) .
N15 C66 1.319(17) .
N15 C67 1.496(17) .
N16 C82 1.281(18) .
N16 C81 1.324(19) .
N17 C81 1.36(2) .
N17 N18 1.371(16) .
N18 C82 1.322(19) .
N18 C83 1.461(19) .
N19 C98 1.309(17) .
N19 C97 1.401(17) .
N20 C97 1.341(17) .
N20 N21 1.345(17) .
N21 C98 1.331(16) .
N21 C99 1.463(17) .
C1 H1A 0.9300 .
C2 H2A 0.9300 .
C3 H3A 0.9700 .
C3 H3B 0.9700 .
C4 H4A 0.9600 .
C4 H4B 0.9600 .
C4 H4C 0.9600 .
C5 C10 1.392(19) .
C5 C6 1.408(19) .
C6 C7 1.370(19) .
C6 H6A 0.9300 .
C7 C8 1.40(2) .
C7 H7A 0.9300 .
C8 C9 1.37(2) .
C9 C10 1.35(2) .
C9 H9A 0.9300 .
C10 H10A 0.9300 .
C11 C12 1.36(2) .
C11 C16 1.39(2) .
C12 C13 1.42(2) .
C12 H12A 0.9300 .
C13 C14 1.31(2) .
C13 H13A 0.9300 .
C14 C15 1.35(3) .
C15 C16 1.41(3) .
C15 H15A 0.9300 .
C16 H16A 0.9300 .
C17 H17A 0.9300 .
C18 H18A 0.9300 .
C19 H19A 0.9700 .
C19 H19B 0.9700 .
C20 H20A 0.9600 .
C20 H20B 0.9600 .
C20 H20C 0.9600 .
C21 C22 1.40(2) .
C21 C26 1.405(19) .
C22 C23 1.39(2) .
C22 H22A 0.9300 .
C23 C24 1.37(2) .
C23 H23A 0.9300 .
C24 C25 1.33(2) .
C25 C26 1.40(2) .
C25 H25A 0.9300 .
C26 H26A 0.9300 .
C27 C28 1.35(2) .
C27 C32 1.442(19) .
C28 C29 1.42(2) .
C28 H28A 0.9300 .
C29 C30 1.37(2) .
C29 H29A 0.9300 .
C30 C31 1.36(2) .
C31 C32 1.34(2) .
C31 H31A 0.9300 .
C32 H32A 0.9300 .
C33 H33A 0.9300 .
C34 H34A 0.9300 .
C35 H35A 0.9700 .
C35 H35B 0.9700 .
C36 H36A 0.9600 .
C36 H36B 0.9600 .
C36 H36C 0.9600 .
C37 C38 1.395(18) .
C37 C42 1.409(19) .
C38 C39 1.360(19) .
C38 H38A 0.9300 .
C39 C40 1.34(2) .
C39 H39A 0.9300 .
C40 C41 1.38(2) .
C41 C42 1.32(2) .
C41 H41A 0.9300 .
C42 H42A 0.9300 .
C43 C48 1.376(17) .
C43 C44 1.422(17) .
C44 C45 1.392(18) .
C44 H44A 0.9300 .
C45 C46 1.368(19) .
C45 H45A 0.9300 .
C46 C47 1.354(18) .
C47 C48 1.411(18) .
C47 H47A 0.9300 .
C48 H48A 0.9300 .
C49 H49A 0.9300 .
C50 H50A 0.9300 .
C51 H51A 0.9700 .
C51 H51B 0.9700 .
C52 H52A 0.9600 .
C52 H52B 0.9600 .
C52 H52C 0.9600 .
C53 C54 1.42(2) .
C53 C58 1.44(2) .
C54 C55 1.33(2) .
C54 H54A 0.9300 .
C55 C56 1.39(3) .
C55 H55A 0.9300 .
C56 C57 1.35(3) .
C57 C58 1.33(2) .
C57 H57A 0.9300 .
C58 H58A 0.9300 .
C59 C60 1.36(2) .
C59 C64 1.38(2) .
C60 C61 1.38(2) .
C60 H60A 0.9300 .
C61 C62 1.35(3) .
C61 H61A 0.9300 .
C62 C63 1.39(3) .
C63 C64 1.39(2) .
C63 H63A 0.9300 .
C64 H64A 0.9300 .
C65 H65A 0.9300 .
C66 H66A 0.9300 .
C67 H67A 0.9700 .
C67 H67B 0.9700 .
C68 H68A 0.9600 .
C68 H68B 0.9600 .
C68 H68C 0.9600 .
C69 C70 1.34(2) .
C69 C74 1.386(19) .
C70 C71 1.42(2) .
C70 H70A 0.9300 .
C71 C72 1.35(2) .
C71 H71A 0.9300 .
C72 C73 1.36(2) .
C73 C74 1.413(19) .
C73 H73A 0.9300 .
C74 H74A 0.9300 .
C75 C80 1.41(2) .
C75 C76 1.42(2) .
C76 C77 1.40(2) .
C76 H76A 0.9300 .
C77 C78 1.38(2) .
C77 H77A 0.9300 .
C78 C79 1.31(2) .
C79 C80 1.37(2) .
C79 H79A 0.9300 .
C80 H80A 0.9300 .
C81 H81A 0.9300 .
C82 H82A 0.9300 .
C83 H83A 0.9700 .
C83 H83B 0.9700 .
C84 H84A 0.9600 .
C84 H84B 0.9600 .
C84 H84C 0.9600 .
C85 C90 1.36(3) .
C85 C86 1.38(2) .
C86 C87 1.40(3) .
C86 H86A 0.9300 .
C87 C88 1.42(3) .
C87 H87A 0.9300 .
C88 C89 1.30(3) .
C89 C90 1.36(3) .
C89 H89A 0.9300 .
C90 H90A 0.9300 .
C91 C96 1.40(2) .
C91 C92 1.41(2) .
C92 C93 1.41(2) .
C92 H92A 0.9300 .
C93 C94 1.37(2) .
C93 H93A 0.9300 .
C94 C95 1.37(2) .
C95 C96 1.38(2) .
C95 H95A 0.9300 .
C96 H96A 0.9300 .
C97 H97A 0.9300 .
C98 H98A 0.9300 .
C99 H99A 0.9700 .
C99 H99B 0.9700 .
C100 H10B 0.9600 .
C100 H10C 0.9600 .
C100 H10D 0.9600 .
C101 C106 1.397(19) .
C101 C102 1.40(2) .
C102 C103 1.36(2) .
C102 H10E 0.9300 .
C103 C104 1.36(2) .
C103 H10F 0.9300 .
C104 C105 1.36(2) .
C105 C106 1.38(2) .
C105 H10G 0.9300 .
C106 H10H 0.9300 .
C107 C108 1.34(2) .
C107 C112 1.42(2) .
C108 C109 1.40(2) .
C108 H10I 0.9300 .
C109 C110 1.36(2) .
C109 H10J 0.9300 .
C110 C111 1.35(2) .
C111 C112 1.37(2) .
C111 H11A 0.9300 .
C112 H11B 0.9300 .
